data_7707887
loop_
_publ_author_name
'Wang, Shichun'
'Heng, Yi'
'Li, Tongyu'
'Hou, Guohua'
'Zi, Guofu'
'Walter, Marc D.'

_publ_section_title
;
 Synthesis and reactivity of the uranium phosphinidene metallocene
 [\h<sup>5</sup>-1,3-(Me<sub>3</sub>Si)<sub>2</sub>C<sub>5</sub>H<sub>3</sub>]<sub>2</sub>U(&#xE001;P-2,4,6-<sup>i</sup>Pr<sub>3</sub>C<sub>6</sub>H<sub>2</sub>)(OPMe<sub>3</sub>):
 influence of the coordinated Lewis base.
;
_journal_issue 36
_journal_name_full 'Dalton transactions (Cambridge, England : 2003)'
_journal_page_first 12502
_journal_page_last 12516
_journal_paper_doi 10.1039/d1dt02149d
_journal_volume 50
_journal_year 2021
_chemical_formula_moiety 'C48 H78 N2 O P2 Si4 U, C6 H6'
_chemical_formula_sum 'C54 H84 N2 O P2 Si4 U'
_chemical_formula_weight 1189.56
_space_group_crystal_system triclinic
_space_group_IT_number 2
_space_group_name_Hall '-P 1'
_space_group_name_H-M_alt 'P -1'
_atom_sites_solution_hydrogens geom
_atom_sites_solution_primary dual
_audit_creation_date 2020-12-08
_audit_creation_method
;
Olex2 1.2
(compiled 2018.05.29 svn.r3508 for OlexSys, GUI svn.r5506)
;
_audit_update_record
;
2021-06-12 deposited with the CCDC.	2021-07-27 downloaded from the CCDC.
;
_cell_angle_alpha 90.1150(10)
_cell_angle_beta 106.883(2)
_cell_angle_gamma 103.328(2)
_cell_formula_units_Z 4
_cell_length_a 15.2105(4)
_cell_length_b 18.7372(4)
_cell_length_c 22.0699(2)
_cell_measurement_reflns_used 26371
_cell_measurement_temperature 100.00(10)
_cell_measurement_theta_max 75.2740
_cell_measurement_theta_min 3.6600
_cell_volume 5840.7(2)
_computing_cell_refinement 'CrysAlisPro 1.171.40.84a (Rigaku OD, 2020)'
_computing_data_collection 'CrysAlisPro 1.171.40.84a (Rigaku OD, 2020)'
_computing_data_reduction 'CrysAlisPro 1.171.40.84a (Rigaku OD, 2020)'
_computing_molecular_graphics 'Olex2 (Dolomanov et al., 2009)'
_computing_publication_material 'Olex2 (Dolomanov et al., 2009)'
_computing_structure_refinement 'ShelXL (Sheldrick, 2015)'
_computing_structure_solution 'ShelXT (Sheldrick, 2015)'
_diffrn_ambient_environment N~2~
_diffrn_ambient_temperature 100.00(10)
_diffrn_detector 'Hybrid Pixel Array Detector'
_diffrn_detector_area_resol_mean 10.0000
_diffrn_detector_type HyPix
_diffrn_measured_fraction_theta_full 0.997
_diffrn_measured_fraction_theta_max 0.960
_diffrn_measurement_details
;
List of Runs (angles in degrees, time in seconds):

  # Type    Start    End  Width  t~exp~   \w     \q     \k     \f   Frames
#--------------------------------------------------------------------------
  1  \w     36.00 112.00   0.50    0.62    --   46.95  21.00  82.00  152
  2  \w     92.00 177.00   0.50    0.80    --  104.75  30.00  90.00  170
  3  \w     94.00 167.00   0.50    0.80    --  104.75  21.00  82.00  146
  4  \w     94.00 178.00   0.50    0.80    --  104.75  15.00   0.00  168
  5  \w    125.00 169.00   0.50    0.80    --  104.75  30.00-180.00   88
  6  \w     93.00 118.00   0.50    0.80    --  104.75  30.00-180.00   50
  7  \w    -23.00   2.00   0.50    0.62    --  -46.95  21.00  82.00   50
  8  \w    -59.00 -32.00   0.50    0.80    -- -102.00  61.00 150.00   54
  9  \w    -68.00 -29.00   0.50    0.80    -- -102.00  61.00 -60.00   78
 10  \w    -40.00   3.00   0.50    0.62    --  -46.95  37.00  90.00   86
 11  \w    -20.00  28.00   0.50    0.62    --   46.95 -19.00  60.00   96
 12  \w     -3.00  27.00   0.50    0.62    --   46.95 -19.00 120.00   60
 13  \w    -27.00  -1.00   0.50    0.62    --   46.95 -19.00 150.00   52
 14  \w    -10.00  29.00   0.50    0.62    --   46.95 -21.00 -84.00   78
 15  \w    -23.00  62.00   0.50    0.62    --   46.95 -57.00-180.00  170
 16  \w     34.00 104.00   0.50    0.80    --  104.75 -94.00 -60.00  140
 17  \w     32.00  96.00   0.50    0.80    --  104.75-125.00   0.00  128
 18  \w     38.00  64.00   0.50    0.80    --  104.75-125.00 -60.00   52
 19  \w     67.00  94.00   0.50    0.80    --  104.75 -94.00 -90.00   54
 20  \w     65.00 116.00   0.50    0.80    --  104.75-125.00 -60.00  102
 21  \w     35.00  98.00   0.50    0.80    --  104.75 -94.00   0.00  126
 22  \w     76.00 103.00   0.50    0.80    --  104.75 -94.00 120.00   54
 23  \w     16.00  93.00   0.50    0.62    --   46.95-125.00 -30.00  154
 24  \w     40.00 105.00   0.50    0.80    --  104.75 -94.00-180.00  130
 25  \w     36.00 107.00   0.50    0.80    --  104.75 -77.00-180.00  142
 26  \w     36.00  61.00   0.50    0.80    --  104.75 -61.00 -60.00   50
 27  \w     36.00 104.00   0.50    0.80    --  104.75 -77.00   0.00  136
 28  \w     34.00  81.00   0.50    0.80    --  104.75 -77.00  90.00   94
 29  \w     33.00  58.00   0.50    0.80    --  104.75 -61.00  60.00   50
 30  \w     36.00  67.00   0.50    0.80    --  104.75 -61.00   0.00   62
 31  \w     34.00  67.00   0.50    0.80    --  104.75 -61.00-180.00   66
 32  \w   -111.00 -71.00   0.50    0.62    --  -46.95-125.00   0.00   80
 33  \w   -103.00 -77.00   0.50    0.80    -- -102.00-125.00   0.00   52
 34  \w   -166.00-122.00   0.50    0.80    -- -102.00-125.00   0.00   88
 35  \w   -153.00 -85.00   0.50    0.80    -- -102.00 -94.00 -90.00  136
 36  \w   -130.00 -94.00   0.50    0.80    -- -102.00 -45.00-120.00   72
 37  \w   -137.00-111.00   0.50    0.80    -- -102.00 -21.00 -84.00   52
 38  \w   -114.00 -34.00   0.50    0.62    --  -46.95 -21.00 -84.00  160
 39  \w   -165.00 -89.00   0.50    0.80    -- -102.00 -30.00 150.00  152
 40  \w   -117.00 -88.00   0.50    0.80    -- -102.00 125.00   0.00   58
 41  \w   -117.00 -70.00   0.50    0.80    -- -102.00 125.00  60.00   94
 42  \w    -71.00 -30.00   0.50    0.80    -- -102.00 125.00 120.00   82
 43  \w   -117.00 -74.00   0.50    0.80    -- -102.00 125.00 120.00   86
 44  \w    -57.00 -30.00   0.50    0.80    -- -102.00 125.00-180.00   54
 45  \w   -117.00 -91.00   0.50    0.80    -- -102.00 125.00-180.00   52
;
_diffrn_measurement_device 'four-circle diffractometer'
_diffrn_measurement_device_type 'XtaLAB Synergy R, DW system, HyPix'
_diffrn_measurement_method '\w scans'
_diffrn_orient_matrix_type 'CrysAlisPro convention (1999,Acta A55,543-557)'
_diffrn_orient_matrix_UB_11 -0.0949664000
_diffrn_orient_matrix_UB_12 0.0226126000
_diffrn_orient_matrix_UB_13 -0.0198416000
_diffrn_orient_matrix_UB_21 -0.0531819000
_diffrn_orient_matrix_UB_22 -0.0806375000
_diffrn_orient_matrix_UB_23 -0.0000384000
_diffrn_orient_matrix_UB_31 0.0070849000
_diffrn_orient_matrix_UB_32 0.0128477000
_diffrn_orient_matrix_UB_33 0.0704065000
_diffrn_radiation_monochromator mirror
_diffrn_radiation_probe x-ray
_diffrn_radiation_type CuK\a
_diffrn_radiation_wavelength 1.54184
_diffrn_reflns_av_unetI/netI 0.0544
_diffrn_reflns_Laue_measured_fraction_full 0.997
_diffrn_reflns_Laue_measured_fraction_max 0.960
_diffrn_reflns_limit_h_max 19
_diffrn_reflns_limit_h_min -19
_diffrn_reflns_limit_k_max 23
_diffrn_reflns_limit_k_min -23
_diffrn_reflns_limit_l_max 27
_diffrn_reflns_limit_l_min -27
_diffrn_reflns_number 23549
_diffrn_reflns_point_group_measured_fraction_full 0.997
_diffrn_reflns_point_group_measured_fraction_max 0.960
_diffrn_reflns_theta_full 67.684
_diffrn_reflns_theta_max 76.545
_diffrn_reflns_theta_min 3.327
_diffrn_source 'Rotating-anode X-ray tube'
_diffrn_source_type 'Rigaku (Cu) X-ray Source'
_exptl_absorpt_coefficient_mu 9.396
_exptl_absorpt_correction_T_max 1.00000
_exptl_absorpt_correction_T_min 0.42757
_exptl_absorpt_correction_type multi-scan
_exptl_absorpt_process_details
;
CrysAlisPro 1.171.40.84a (Rigaku Oxford Diffraction, 2020)
Empirical absorption correction using spherical harmonics,
implemented in SCALE3 ABSPACK scaling algorithm.
;
_exptl_crystal_colour brown
_exptl_crystal_colour_primary brown
_exptl_crystal_density_diffrn 1.353
_exptl_crystal_description block
_exptl_crystal_F_000 2432
_exptl_crystal_size_max 0.1
_exptl_crystal_size_mid 0.06
_exptl_crystal_size_min 0.02
_refine_diff_density_max 7.224
_refine_diff_density_min -3.169
_refine_diff_density_rms 0.211
_refine_ls_extinction_method none
_refine_ls_goodness_of_fit_ref 1.039
_refine_ls_hydrogen_treatment constr
_refine_ls_matrix_type full
_refine_ls_number_parameters 1194
_refine_ls_number_reflns 23549
_refine_ls_number_restraints 6
_refine_ls_restrained_S_all 1.039
_refine_ls_R_factor_all 0.0702
_refine_ls_R_factor_gt 0.0620
_refine_ls_shift/su_max 0.002
_refine_ls_shift/su_mean 0.000
_refine_ls_structure_factor_coef Fsqd
_refine_ls_weighting_details 'w=1/[\s^2^(Fo^2^)+(0.0914P)^2^+47.2795P] where P=(Fo^2^+2Fc^2^)/3'
_refine_ls_weighting_scheme calc
_refine_ls_wR_factor_gt 0.1647
_refine_ls_wR_factor_ref 0.1701
_reflns_Friedel_coverage 0.000
_reflns_number_gt 20457
_reflns_number_total 23549
_reflns_threshold_expression 'I > 2\s(I)'
_cod_data_source_file d1dt02149d2.cif
_cod_data_source_block compound13
_cod_depositor_comments 'Adding full bibliography for 7707884--7707891.cif.'
_cod_database_code 7707887
_shelx_shelxl_version_number 2014/7
_chemical_oxdiff_formula C1H1O1Si1P1U1
_shelx_space_group_comment
;
The symmetry employed for this shelxl refinement is uniquely defined
by the following loop, which should always be used as a source of
symmetry information in preference to the above space-group names.
They are only intended as comments.
;
_shelx_estimated_absorpt_t_max 0.834
_shelx_estimated_absorpt_t_min 0.453
_diffrn_oxdiff_digest_frames
;
01e89900c0c2f49c2b4590e7076968f90004256f949
;
_reflns_odcompleteness_completeness 99.73
_reflns_odcompleteness_iscentric 1
_reflns_odcompleteness_theta 66.97
_olex2_refinement_description
;
1. Twinned data refinement
 Scales: 0.767(2)
 0.233(2)
2. Fixed Uiso
 At 1.2 times of:
  All C(H) groups, All C(H,H) groups, All N(H) groups
 At 1.5 times of:
  All C(H,H,H) groups
3. Uiso/Uaniso restraints and constraints
Uanis(C79) \\sim Ueq: with sigma of 0.001 and sigma for terminal atoms of 0.002
4.a Ternary CH refined with riding coordinates:
 C37(H37), C40(H40), C43(H43), C85(H85), C88(H88), C91(H91)
4.b Secondary CH2 refined with riding coordinates:
 C46(H46A,H46B), C94(H94A,H94B)
4.c Aromatic/amide H refined with riding coordinates:
 N1(H1), C2(H2), C4(H4), C5(H5), C13(H13), C15(H15), C16(H16), C25(H25),
 C26(H26), C27(H27), C28(H28), C33(H33), C35(H35), N3(H3), C50(H50), C52(H52),
 C53(H53), C61(H61), C63(H63), C64(H64), C73(H73), C74(H74), C75(H75), C76(H76),
  C81(H81), C83(H83), C97(H97), C98(H98), C99(H99), C100(H100), C101(H101),
 C102(H102), C103(H103), C104(H104), C105(H105), C106(H106), C107(H107),
 C108(H108)
4.d Idealised Me refined as rotating group:
 C6(H6A,H6B,H6C), C7(H7A,H7B,H7C), C8(H8A,H8B,H8C), C9(H9A,H9B,H9C), C10(H10A,
 H10B,H10C), C11(H11A,H11B,H11C), C17(H17A,H17B,H17C), C18(H18A,H18B,H18C),
 C19(H19A,H19B,H19C), C20(H20A,H20B,H20C), C21(H21A,H21B,H21C), C22(H22A,H22B,
 H22C), C38(H38A,H38B,H38C), C39(H39A,H39B,H39C), C41(H41A,H41B,H41C), C42(H42A,
 H42B,H42C), C44(H44A,H44B,H44C), C45(H45A,H45B,H45C), C47(H47A,H47B,H47C),
 C48(H48A,H48B,H48C), C54(H54A,H54B,H54C), C55(H55A,H55B,H55C), C56(H56A,H56B,
 H56C), C57(H57A,H57B,H57C), C58(H58A,H58B,H58C), C59(H59A,H59B,H59C), C65(H65A,
 H65B,H65C), C66(H66A,H66B,H66C), C67(H67A,H67B,H67C), C68(H68A,H68B,H68C),
 C69(H69A,H69B,H69C), C70(H70A,H70B,H70C), C86(H86A,H86B,H86C), C87(H87A,H87B,
 H87C), C89(H89A,H89B,H89C), C90(H90A,H90B,H90C), C92(H92A,H92B,H92C), C93(H93A,
 H93B,H93C), C95(H95A,H95B,H95C), C96(H96A,H96B,H96C)
;
_olex2_submission_special_instructions 'No special instructions were received'
_oxdiff_exptl_absorpt_empirical_details
;
Empirical correction (ABSPACK) includes:
- Absorption correction using spherical harmonics
- Frame scaling
;
_oxdiff_exptl_absorpt_empirical_full_max 2.103
_oxdiff_exptl_absorpt_empirical_full_min 0.720

loop_
_space_group_symop_operation_xyz
'x, y, z'
'-x, -y, -z'

loop_
_atom_site_label
_atom_site_type_symbol
_atom_site_fract_x
_atom_site_fract_y
_atom_site_fract_z
_atom_site_U_iso_or_equiv
_atom_site_adp_type
_atom_site_occupancy
_atom_site_site_symmetry_order
_atom_site_calc_flag
_atom_site_refinement_flags_posn
_atom_site_refinement_flags_adp
_atom_site_refinement_flags_occupancy
_atom_site_disorder_assembly
_atom_site_disorder_group
U1 U 0.28034(2) 0.64988(2) 0.69337(2) 0.01874(8) Uani 1 1 d . . . . .
P1 P 0.59968(15) 0.71252(12) 0.73117(10) 0.0255(4) Uani 1 1 d . . . . .
P2 P 0.46652(14) 0.80842(11) 0.66651(10) 0.0245(4) Uani 1 1 d . . . . .
Si1 Si 0.39026(17) 0.52584(13) 0.58950(10) 0.0249(4) Uani 1 1 d . . . . .
Si2 Si 0.01831(16) 0.49353(13) 0.62047(11) 0.0282(5) Uani 1 1 d . . . . .
Si3 Si 0.13164(16) 0.80313(13) 0.60753(11) 0.0268(5) Uani 1 1 d . . . . .
Si4 Si 0.32532(16) 0.74765(13) 0.86821(10) 0.0244(4) Uani 1 1 d . . . . .
O1 O 0.3813(4) 0.7456(3) 0.6610(3) 0.0218(11) Uani 1 1 d . . . . .
N1 N 0.2999(5) 0.5695(4) 0.7699(3) 0.0217(13) Uani 1 1 d . . . . .
H1 H 0.2599 0.5371 0.7823 0.026 Uiso 1 1 calc R . . . .
N2 N 0.4339(5) 0.6401(4) 0.7521(3) 0.0223(14) Uani 1 1 d . . . . .
C1 C 0.2858(6) 0.5558(5) 0.5977(4) 0.0245(17) Uani 1 1 d . . . . .
C2 C 0.2175(6) 0.5135(5) 0.6250(4) 0.0265(17) Uani 1 1 d . . . . .
H2 H 0.2256 0.4728 0.6483 0.032 Uiso 1 1 calc R . . . .
C3 C 0.1353(6) 0.5423(5) 0.6117(4) 0.0241(16) Uani 1 1 d . . . . .
C4 C 0.1535(6) 0.6043(5) 0.5749(4) 0.0241(16) Uani 1 1 d . . . . .
H4 H 0.1127 0.6346 0.5592 0.029 Uiso 1 1 calc R . . . .
C5 C 0.2434(6) 0.6115(5) 0.5665(4) 0.0258(17) Uani 1 1 d . . . . .
H5 H 0.2710 0.6472 0.5439 0.031 Uiso 1 1 calc R . . . .
C6 C 0.4773(7) 0.6028(6) 0.5698(4) 0.035(2) Uani 1 1 d . . . . .
H6A H 0.5081 0.6372 0.6062 0.053 Uiso 1 1 calc GR . . . .
H6B H 0.4449 0.6271 0.5352 0.053 Uiso 1 1 calc GR . . . .
H6C H 0.5237 0.5836 0.5579 0.053 Uiso 1 1 calc GR . . . .
C7 C 0.4486(6) 0.4877(5) 0.6641(4) 0.0320(19) Uani 1 1 d . . . . .
H7A H 0.4046 0.4462 0.6726 0.048 Uiso 1 1 calc GR . . . .
H7B H 0.4686 0.5248 0.6987 0.048 Uiso 1 1 calc GR . . . .
H7C H 0.5026 0.4726 0.6596 0.048 Uiso 1 1 calc GR . . . .
C8 C 0.3451(7) 0.4517(5) 0.5223(4) 0.0327(19) Uani 1 1 d . . . . .
H8A H 0.3323 0.4739 0.4825 0.049 Uiso 1 1 calc GR . . . .
H8B H 0.2879 0.4192 0.5254 0.049 Uiso 1 1 calc GR . . . .
H8C H 0.3920 0.4243 0.5248 0.049 Uiso 1 1 calc GR . . . .
C9 C -0.0736(6) 0.5326(5) 0.5654(4) 0.0322(19) Uani 1 1 d . . . . .
H9A H -0.0685 0.5292 0.5232 0.048 Uiso 1 1 calc GR . . . .
H9B H -0.0646 0.5832 0.5789 0.048 Uiso 1 1 calc GR . . . .
H9C H -0.1352 0.5054 0.5658 0.048 Uiso 1 1 calc GR . . . .
C10 C 0.0006(7) 0.3934(5) 0.5964(5) 0.037(2) Uani 1 1 d . . . . .
H10A H 0.0486 0.3741 0.6252 0.056 Uiso 1 1 calc GR . . . .
H10B H 0.0049 0.3886 0.5541 0.056 Uiso 1 1 calc GR . . . .
H10C H -0.0607 0.3666 0.5977 0.056 Uiso 1 1 calc GR . . . .
C11 C 0.0085(7) 0.4981(6) 0.7030(4) 0.036(2) Uani 1 1 d . . . . .
H11A H -0.0041 0.5443 0.7118 0.055 Uiso 1 1 calc GR . . . .
H11B H 0.0668 0.4938 0.7328 0.055 Uiso 1 1 calc GR . . . .
H11C H -0.0422 0.4586 0.7066 0.055 Uiso 1 1 calc GR . . . .
C12 C 0.1683(6) 0.7533(5) 0.6799(4) 0.0260(17) Uani 1 1 d . . . . .
C13 C 0.2492(6) 0.7795(5) 0.7349(4) 0.0233(16) Uani 1 1 d . . . . .
H13 H 0.2966 0.8219 0.7376 0.028 Uiso 1 1 calc R . . . .
C14 C 0.2461(6) 0.7311(5) 0.7846(4) 0.0244(17) Uani 1 1 d . . . . .
C15 C 0.1620(6) 0.6751(5) 0.7599(4) 0.0264(17) Uani 1 1 d . . . . .
H15 H 0.1412 0.6352 0.7814 0.032 Uiso 1 1 calc R . . . .
C16 C 0.1150(6) 0.6890(5) 0.6980(4) 0.0238(16) Uani 1 1 d . . . . .
H16 H 0.0575 0.6603 0.6726 0.029 Uiso 1 1 calc R . . . .
C17 C 0.1429(8) 0.9007(6) 0.6328(5) 0.044(2) Uani 1 1 d . . . . .
H17A H 0.1198 0.9263 0.5962 0.066 Uiso 1 1 calc GR . . . .
H17B H 0.2082 0.9238 0.6536 0.066 Uiso 1 1 calc GR . . . .
H17C H 0.1065 0.9021 0.6615 0.066 Uiso 1 1 calc GR . . . .
C18 C 0.2025(6) 0.8019(6) 0.5509(4) 0.033(2) Uani 1 1 d . . . . .
H18A H 0.1895 0.7527 0.5324 0.049 Uiso 1 1 calc GR . . . .
H18B H 0.2687 0.8183 0.5733 0.049 Uiso 1 1 calc GR . . . .
H18C H 0.1855 0.8340 0.5179 0.049 Uiso 1 1 calc GR . . . .
C19 C 0.0040(7) 0.7600(6) 0.5636(5) 0.041(2) Uani 1 1 d . . . . .
H19A H -0.0331 0.7555 0.5925 0.062 Uiso 1 1 calc GR . . . .
H19B H -0.0012 0.7122 0.5452 0.062 Uiso 1 1 calc GR . . . .
H19C H -0.0187 0.7904 0.5305 0.062 Uiso 1 1 calc GR . . . .
C20 C 0.3002(7) 0.8281(6) 0.9045(4) 0.034(2) Uani 1 1 d . . . . .
H20A H 0.3263 0.8305 0.9498 0.051 Uiso 1 1 calc GR . . . .
H20B H 0.2330 0.8225 0.8935 0.051 Uiso 1 1 calc GR . . . .
H20C H 0.3284 0.8725 0.8887 0.051 Uiso 1 1 calc GR . . . .
C21 C 0.4534(7) 0.7729(6) 0.8742(4) 0.035(2) Uani 1 1 d . . . . .
H21A H 0.4656 0.8134 0.8488 0.053 Uiso 1 1 calc GR . . . .
H21B H 0.4706 0.7315 0.8592 0.053 Uiso 1 1 calc GR . . . .
H21C H 0.4901 0.7868 0.9177 0.053 Uiso 1 1 calc GR . . . .
C22 C 0.2994(7) 0.6642(6) 0.9127(4) 0.036(2) Uani 1 1 d . . . . .
H22A H 0.3189 0.6248 0.8965 0.054 Uiso 1 1 calc GR . . . .
H22B H 0.2326 0.6496 0.9075 0.054 Uiso 1 1 calc GR . . . .
H22C H 0.3333 0.6754 0.9570 0.054 Uiso 1 1 calc GR . . . .
C23 C 0.3979(6) 0.5901(4) 0.7901(4) 0.0226(16) Uani 1 1 d . . . . .
C24 C 0.4705(6) 0.5748(4) 0.8395(4) 0.0241(16) Uani 1 1 d . . . . .
C25 C 0.4720(6) 0.5310(5) 0.8921(4) 0.0274(17) Uani 1 1 d . . . . .
H25 H 0.4156 0.5049 0.8982 0.033 Uiso 1 1 calc R . . . .
C26 C 0.5568(7) 0.5276(5) 0.9337(4) 0.0293(18) Uani 1 1 d . . . . .
H26 H 0.5579 0.5003 0.9689 0.035 Uiso 1 1 calc R . . . .
C27 C 0.6440(7) 0.5656(5) 0.9239(4) 0.0304(19) Uani 1 1 d . . . . .
H27 H 0.7009 0.5607 0.9519 0.036 Uiso 1 1 calc R . . . .
C28 C 0.6458(6) 0.6094(5) 0.8739(4) 0.0293(18) Uani 1 1 d . . . . .
H28 H 0.7033 0.6337 0.8684 0.035 Uiso 1 1 calc R . . . .
C29 C 0.5586(6) 0.6172(4) 0.8306(4) 0.0230(16) Uani 1 1 d . . . . .
C30 C 0.5335(5) 0.6580(4) 0.7779(4) 0.0205(15) Uani 1 1 d . . . . .
C31 C 0.7258(6) 0.7348(5) 0.7812(3) 0.0272(18) Uani 1 1 d . . . . .
C32 C 0.7867(7) 0.7073(5) 0.7546(4) 0.0302(19) Uani 1 1 d . . . . .
C33 C 0.8839(7) 0.7260(5) 0.7864(5) 0.033(2) Uani 1 1 d . . . . .
H33 H 0.9247 0.7089 0.7689 0.040 Uiso 1 1 calc R . . . .
C34 C 0.9206(6) 0.7688(6) 0.8427(4) 0.033(2) Uani 1 1 d . . . . .
C35 C 0.8606(6) 0.7945(5) 0.8693(4) 0.0281(18) Uani 1 1 d . . . . .
H35 H 0.8859 0.8236 0.9074 0.034 Uiso 1 1 calc R . . . .
C36 C 0.7629(6) 0.7775(4) 0.8400(4) 0.0245(17) Uani 1 1 d . . . . .
C37 C 0.7517(7) 0.6596(6) 0.6922(5) 0.036(2) Uani 1 1 d . . . . .
H37 H 0.7004 0.6780 0.6638 0.043 Uiso 1 1 calc R . . . .
C38 C 0.7089(7) 0.5800(6) 0.7040(5) 0.043(2) Uani 1 1 d . . . . .
H38A H 0.7589 0.5576 0.7259 0.064 Uiso 1 1 calc GR . . . .
H38B H 0.6740 0.5526 0.6642 0.064 Uiso 1 1 calc GR . . . .
H38C H 0.6673 0.5801 0.7294 0.064 Uiso 1 1 calc GR . . . .
C39 C 0.8254(8) 0.6606(7) 0.6577(6) 0.053(3) Uani 1 1 d . . . . .
H39A H 0.8758 0.6412 0.6837 0.079 Uiso 1 1 calc GR . . . .
H39B H 0.8505 0.7102 0.6493 0.079 Uiso 1 1 calc GR . . . .
H39C H 0.7964 0.6309 0.6183 0.079 Uiso 1 1 calc GR . . . .
C40 C 1.0270(6) 0.7858(5) 0.8758(5) 0.035(2) Uani 1 1 d . . . . .
H40 H 1.0586 0.7952 0.8428 0.042 Uiso 1 1 calc R . . . .
C41 C 1.0550(7) 0.7204(6) 0.9087(5) 0.044(2) Uani 1 1 d . . . . .
H41A H 1.0376 0.6792 0.8781 0.066 Uiso 1 1 calc GR . . . .
H41B H 1.0232 0.7082 0.9403 0.066 Uiso 1 1 calc GR . . . .
H41C H 1.1223 0.7322 0.9285 0.066 Uiso 1 1 calc GR . . . .
C42 C 1.0645(7) 0.8543(6) 0.9230(6) 0.045(3) Uani 1 1 d . . . . .
H42A H 1.0368 0.8462 0.9570 0.068 Uiso 1 1 calc GR . . . .
H42B H 1.0480 0.8960 0.9015 0.068 Uiso 1 1 calc GR . . . .
H42C H 1.1321 0.8634 0.9397 0.068 Uiso 1 1 calc GR . . . .
C43 C 0.7018(6) 0.8057(5) 0.8732(4) 0.0293(18) Uani 1 1 d . . . . .
H43 H 0.6353 0.7823 0.8513 0.035 Uiso 1 1 calc R . . . .
C44 C 0.7167(7) 0.8893(6) 0.8689(5) 0.040(2) Uani 1 1 d . . . . .
H44A H 0.7135 0.9010 0.8261 0.060 Uiso 1 1 calc GR . . . .
H44B H 0.7777 0.9136 0.8969 0.060 Uiso 1 1 calc GR . . . .
H44C H 0.6683 0.9054 0.8810 0.060 Uiso 1 1 calc GR . . . .
C45 C 0.7229(7) 0.7897(6) 0.9433(4) 0.035(2) Uani 1 1 d . . . . .
H45A H 0.7857 0.8167 0.9663 0.053 Uiso 1 1 calc GR . . . .
H45B H 0.7180 0.7381 0.9471 0.053 Uiso 1 1 calc GR . . . .
H45C H 0.6780 0.8045 0.9605 0.053 Uiso 1 1 calc GR . . . .
C46 C 0.5668(6) 0.8020(5) 0.7325(4) 0.0273(17) Uani 1 1 d . . . . .
H46A H 0.5523 0.8091 0.7718 0.033 Uiso 1 1 calc R . . . .
H46B H 0.6207 0.8413 0.7321 0.033 Uiso 1 1 calc R . . . .
C47 C 0.4981(7) 0.8128(5) 0.5949(4) 0.035(2) Uani 1 1 d . . . . .
H47A H 0.4454 0.8188 0.5604 0.052 Uiso 1 1 calc GR . . . .
H47B H 0.5147 0.7681 0.5866 0.052 Uiso 1 1 calc GR . . . .
H47C H 0.5511 0.8538 0.5989 0.052 Uiso 1 1 calc GR . . . .
C48 C 0.4461(7) 0.8953(5) 0.6832(5) 0.033(2) Uani 1 1 d . . . . .
H48A H 0.4407 0.8979 0.7253 0.050 Uiso 1 1 calc GR . . . .
H48B H 0.3886 0.9009 0.6531 0.050 Uiso 1 1 calc GR . . . .
H48C H 0.4981 0.9339 0.6800 0.050 Uiso 1 1 calc GR . . . .
U2 U 0.28724(2) 0.77421(2) 0.19772(2) 0.01890(8) Uani 1 1 d . . . . .
P3 P 0.60340(14) 0.82103(12) 0.23603(9) 0.0228(4) Uani 1 1 d . . . . .
P4 P 0.46604(14) 0.67479(11) 0.17574(10) 0.0228(4) Uani 1 1 d . . . . .
Si5 Si 0.32115(16) 0.68894(13) 0.37031(10) 0.0231(4) Uani 1 1 d . . . . .
Si6 Si 0.12307(17) 0.57026(13) 0.10865(11) 0.0274(5) Uani 1 1 d . . . . .
Si7 Si 0.04175(18) 0.84982(15) 0.12088(11) 0.0325(5) Uani 1 1 d . . . . .
Si8 Si 0.41640(17) 0.93427(13) 0.09527(10) 0.0257(5) Uani 1 1 d . . . . .
O2 O 0.3842(4) 0.7107(3) 0.1695(3) 0.0222(11) Uani 1 1 d . . . . .
N3 N 0.3098(5) 0.8603(4) 0.2769(3) 0.0234(14) Uani 1 1 d . . . . .
H3 H 0.2708 0.8786 0.2898 0.028 Uiso 1 1 calc R . . . .
N4 N 0.4414(5) 0.8372(3) 0.2576(3) 0.0197(13) Uani 1 1 d . . . . .
C49 C 0.2451(6) 0.6818(4) 0.2870(4) 0.0223(16) Uani 1 1 d . . . . .
C50 C 0.2427(6) 0.6328(4) 0.2363(4) 0.0244(16) Uani 1 1 d . . . . .
H50 H 0.2860 0.6043 0.2385 0.029 Uiso 1 1 calc R . . . .
C51 C 0.1641(6) 0.6340(5) 0.1819(4) 0.0276(18) Uani 1 1 d . . . . .
C52 C 0.1158(6) 0.6824(5) 0.1997(4) 0.0259(17) Uani 1 1 d . . . . .
H52 H 0.0614 0.6939 0.1739 0.031 Uiso 1 1 calc R . . . .
C53 C 0.1631(6) 0.7105(5) 0.2630(4) 0.0255(17) Uani 1 1 d . . . . .
H53 H 0.1440 0.7428 0.2857 0.031 Uiso 1 1 calc R . . . .
C54 C 0.2808(7) 0.5993(5) 0.4025(4) 0.037(2) Uani 1 1 d . . . . .
H54A H 0.2152 0.5919 0.4000 0.056 Uiso 1 1 calc GR . . . .
H54B H 0.3178 0.5999 0.4460 0.056 Uiso 1 1 calc GR . . . .
H54C H 0.2887 0.5601 0.3781 0.056 Uiso 1 1 calc GR . . . .
C55 C 0.3054(7) 0.7655(5) 0.4176(4) 0.034(2) Uani 1 1 d . . . . .
H55A H 0.3416 0.8116 0.4093 0.051 Uiso 1 1 calc GR . . . .
H55B H 0.3270 0.7582 0.4621 0.051 Uiso 1 1 calc GR . . . .
H55C H 0.2397 0.7660 0.4059 0.051 Uiso 1 1 calc GR . . . .
C56 C 0.4494(7) 0.7023(6) 0.3760(5) 0.038(2) Uani 1 1 d . . . . .
H56A H 0.4567 0.6640 0.3503 0.056 Uiso 1 1 calc GR . . . .
H56B H 0.4854 0.7005 0.4194 0.056 Uiso 1 1 calc GR . . . .
H56C H 0.4718 0.7492 0.3613 0.056 Uiso 1 1 calc GR . . . .
C57 C -0.0008(7) 0.5751(7) 0.0649(5) 0.047(3) Uani 1 1 d . . . . .
H57A H -0.0010 0.6244 0.0533 0.071 Uiso 1 1 calc GR . . . .
H57B H -0.0406 0.5613 0.0918 0.071 Uiso 1 1 calc GR . . . .
H57C H -0.0242 0.5421 0.0273 0.071 Uiso 1 1 calc GR . . . .
C58 C 0.1266(10) 0.4752(6) 0.1348(5) 0.055(3) Uani 1 1 d . . . . .
H58A H 0.1910 0.4734 0.1550 0.082 Uiso 1 1 calc GR . . . .
H58B H 0.0999 0.4402 0.0985 0.082 Uiso 1 1 calc GR . . . .
H58C H 0.0907 0.4634 0.1643 0.082 Uiso 1 1 calc GR . . . .
C59 C 0.1973(7) 0.5907(5) 0.0533(4) 0.0329(19) Uani 1 1 d . . . . .
H59A H 0.1940 0.6378 0.0370 0.049 Uiso 1 1 calc GR . . . .
H59B H 0.1740 0.5535 0.0188 0.049 Uiso 1 1 calc GR . . . .
H59C H 0.2618 0.5914 0.0759 0.049 Uiso 1 1 calc GR . . . .
C60 C 0.1545(6) 0.8357(5) 0.1137(4) 0.0273(18) Uani 1 1 d . . . . .
C61 C 0.2408(6) 0.8903(5) 0.1287(4) 0.0281(18) Uani 1 1 d . . . . .
H61 H 0.2524 0.9344 0.1524 0.034 Uiso 1 1 calc R . . . .
C62 C 0.3077(6) 0.8693(5) 0.1031(4) 0.0245(16) Uani 1 1 d . . . . .
C63 C 0.2614(6) 0.7995(5) 0.0711(4) 0.0232(16) Uani 1 1 d . . . . .
H63 H 0.2875 0.7720 0.0491 0.028 Uiso 1 1 calc R . . . .
C64 C 0.1699(6) 0.7778(5) 0.0774(4) 0.0251(17) Uani 1 1 d . . . . .
H64 H 0.1264 0.7336 0.0609 0.030 Uiso 1 1 calc R . . . .
C65 C 0.0289(8) 0.9404(7) 0.0879(5) 0.046(3) Uani 1 1 d . . . . .
H65A H 0.0786 0.9793 0.1138 0.069 Uiso 1 1 calc GR . . . .
H65B H -0.0313 0.9482 0.0878 0.069 Uiso 1 1 calc GR . . . .
H65C H 0.0330 0.9401 0.0453 0.069 Uiso 1 1 calc GR . . . .
C66 C 0.0392(7) 0.8543(6) 0.2049(4) 0.036(2) Uani 1 1 d . . . . .
H66A H 0.0995 0.8818 0.2316 0.054 Uiso 1 1 calc GR . . . .
H66B H 0.0260 0.8054 0.2185 0.054 Uiso 1 1 calc GR . . . .
H66C H -0.0092 0.8780 0.2078 0.054 Uiso 1 1 calc GR . . . .
C67 C -0.0577(7) 0.7755(6) 0.0733(5) 0.041(2) Uani 1 1 d . . . . .
H67A H -0.0548 0.7299 0.0926 0.062 Uiso 1 1 calc GR . . . .
H67B H -0.0531 0.7710 0.0310 0.062 Uiso 1 1 calc GR . . . .
H67C H -0.1166 0.7870 0.0715 0.062 Uiso 1 1 calc GR . . . .
C68 C 0.3781(8) 0.9934(5) 0.0301(4) 0.037(2) Uani 1 1 d . . . . .
H68A H 0.3588 0.9654 -0.0100 0.055 Uiso 1 1 calc GR . . . .
H68B H 0.4297 1.0346 0.0314 0.055 Uiso 1 1 calc GR . . . .
H68C H 0.3258 1.0108 0.0352 0.055 Uiso 1 1 calc GR . . . .
C69 C 0.4767(7) 0.9939(5) 0.1701(4) 0.036(2) Uani 1 1 d . . . . .
H69A H 0.4326 1.0175 0.1805 0.054 Uiso 1 1 calc GR . . . .
H69B H 0.5288 1.0306 0.1646 0.054 Uiso 1 1 calc GR . . . .
H69C H 0.4997 0.9644 0.2038 0.054 Uiso 1 1 calc GR . . . .
C70 C 0.4968(6) 0.8834(5) 0.0748(4) 0.0308(19) Uani 1 1 d . . . . .
H70A H 0.5157 0.8518 0.1078 0.046 Uiso 1 1 calc GR . . . .
H70B H 0.5519 0.9178 0.0707 0.046 Uiso 1 1 calc GR . . . .
H70C H 0.4644 0.8543 0.0354 0.046 Uiso 1 1 calc GR . . . .
C71 C 0.4067(6) 0.8733(4) 0.2974(4) 0.0223(16) Uani 1 1 d . . . . .
C72 C 0.4816(6) 0.9123(4) 0.3480(4) 0.0232(16) Uani 1 1 d . . . . .
C73 C 0.4845(6) 0.9554(5) 0.4026(4) 0.0265(17) Uani 1 1 d . . . . .
H73 H 0.4288 0.9599 0.4101 0.032 Uiso 1 1 calc R . . . .
C74 C 0.5703(7) 0.9895(5) 0.4435(4) 0.0298(18) Uani 1 1 d . . . . .
H74 H 0.5728 1.0169 0.4794 0.036 Uiso 1 1 calc R . . . .
C75 C 0.6557(7) 0.9842(5) 0.4325(4) 0.0315(19) Uani 1 1 d . . . . .
H75 H 0.7131 1.0099 0.4604 0.038 Uiso 1 1 calc R . . . .
C76 C 0.6558(6) 0.9418(5) 0.3816(4) 0.0279(18) Uani 1 1 d . . . . .
H76 H 0.7128 0.9391 0.3752 0.033 Uiso 1 1 calc R . . . .
C77 C 0.5688(6) 0.9023(5) 0.3389(4) 0.0243(16) Uani 1 1 d . . . . .
C78 C 0.5411(5) 0.8550(4) 0.2838(4) 0.0203(15) Uani 1 1 d . . . . .
C79 C 0.7307(6) 0.8474(4) 0.2809(4) 0.0223(16) Uani 1 1 d . U . . .
C80 C 0.7887(6) 0.9006(5) 0.2546(4) 0.0248(16) Uani 1 1 d . . . . .
C81 C 0.8852(6) 0.9248(5) 0.2863(4) 0.0258(17) Uani 1 1 d . . . . .
H81 H 0.9224 0.9596 0.2683 0.031 Uiso 1 1 calc R . . . .
C82 C 0.9278(6) 0.8989(5) 0.3434(4) 0.0257(17) Uani 1 1 d . . . . .
C83 C 0.8707(6) 0.8482(5) 0.3704(4) 0.0279(18) Uani 1 1 d . . . . .
H83 H 0.8982 0.8305 0.4089 0.033 Uiso 1 1 calc R . . . .
C84 C 0.7734(6) 0.8231(5) 0.3415(4) 0.0257(17) Uani 1 1 d . . . . .
C85 C 0.7494(6) 0.9331(5) 0.1920(4) 0.0302(19) Uani 1 1 d . . . . .
H85 H 0.6879 0.9002 0.1699 0.036 Uiso 1 1 calc R . . . .
C86 C 0.7322(11) 1.0063(8) 0.2040(6) 0.062(4) Uani 1 1 d . . . . .
H86A H 0.7917 1.0420 0.2190 0.093 Uiso 1 1 calc GR . . . .
H86B H 0.6994 1.0032 0.2354 0.093 Uiso 1 1 calc GR . . . .
H86C H 0.6945 1.0208 0.1653 0.093 Uiso 1 1 calc GR . . . .
C87 C 0.8110(9) 0.9385(8) 0.1481(5) 0.052(3) Uani 1 1 d . . . . .
H87A H 0.8257 0.8920 0.1437 0.078 Uiso 1 1 calc GR . . . .
H87B H 0.8685 0.9756 0.1657 0.078 Uiso 1 1 calc GR . . . .
H87C H 0.7775 0.9513 0.1072 0.078 Uiso 1 1 calc GR . . . .
C88 C 1.0333(6) 0.9247(6) 0.3751(4) 0.032(2) Uani 1 1 d . . . . .
H88 H 1.0600 0.9599 0.3485 0.038 Uiso 1 1 calc R . . . .
C89 C 1.0527(7) 0.9644(6) 0.4403(5) 0.042(2) Uani 1 1 d . . . . .
H89A H 1.0257 1.0064 0.4350 0.063 Uiso 1 1 calc GR . . . .
H89B H 1.1198 0.9803 0.4601 0.063 Uiso 1 1 calc GR . . . .
H89C H 1.0248 0.9314 0.4665 0.063 Uiso 1 1 calc GR . . . .
C90 C 1.0828(7) 0.8625(6) 0.3826(5) 0.040(2) Uani 1 1 d . . . . .
H90A H 1.0622 0.8298 0.4118 0.061 Uiso 1 1 calc GR . . . .
H90B H 1.1500 0.8822 0.3985 0.061 Uiso 1 1 calc GR . . . .
H90C H 1.0676 0.8361 0.3421 0.061 Uiso 1 1 calc GR . . . .
C91 C 0.7194(7) 0.7685(5) 0.3768(4) 0.0300(19) Uani 1 1 d . . . . .
H91 H 0.6516 0.7633 0.3563 0.036 Uiso 1 1 calc R . . . .
C92 C 0.7404(7) 0.7912(6) 0.4468(4) 0.036(2) Uani 1 1 d . . . . .
H92A H 0.8056 0.7936 0.4686 0.054 Uiso 1 1 calc GR . . . .
H92B H 0.7007 0.7558 0.4650 0.054 Uiso 1 1 calc GR . . . .
H92C H 0.7279 0.8387 0.4510 0.054 Uiso 1 1 calc GR . . . .
C93 C 0.7405(7) 0.6922(5) 0.3706(5) 0.038(2) Uani 1 1 d . . . . .
H93A H 0.7323 0.6793 0.3268 0.057 Uiso 1 1 calc GR . . . .
H93B H 0.6979 0.6559 0.3859 0.057 Uiso 1 1 calc GR . . . .
H93C H 0.8046 0.6941 0.3952 0.057 Uiso 1 1 calc GR . . . .
C94 C 0.5703(6) 0.7191(5) 0.2393(4) 0.0244(16) Uani 1 1 d . . . . .
H94A H 0.6229 0.6992 0.2370 0.029 Uiso 1 1 calc R . . . .
H94B H 0.5590 0.7079 0.2796 0.029 Uiso 1 1 calc R . . . .
C95 C 0.4372(6) 0.5800(5) 0.1930(4) 0.0289(18) Uani 1 1 d . . . . .
H95A H 0.4263 0.5771 0.2337 0.043 Uiso 1 1 calc GR . . . .
H95B H 0.4887 0.5584 0.1935 0.043 Uiso 1 1 calc GR . . . .
H95C H 0.3811 0.5540 0.1610 0.043 Uiso 1 1 calc GR . . . .
C96 C 0.4945(6) 0.6766(5) 0.1027(4) 0.0274(17) Uani 1 1 d . . . . .
H96A H 0.5474 0.6552 0.1073 0.041 Uiso 1 1 calc GR . . . .
H96B H 0.5104 0.7266 0.0920 0.041 Uiso 1 1 calc GR . . . .
H96C H 0.4409 0.6490 0.0697 0.041 Uiso 1 1 calc GR . . . .
C97 C 0.7701(8) 0.6010(7) 0.1080(5) 0.048(3) Uani 1 1 d . . . . .
H97 H 0.7538 0.5639 0.0758 0.058 Uiso 1 1 calc R . . . .
C98 C 0.8367(8) 0.5988(6) 0.1652(5) 0.046(3) Uani 1 1 d . . . . .
H98 H 0.8668 0.5603 0.1711 0.056 Uiso 1 1 calc R . . . .
C99 C 0.8596(8) 0.6525(7) 0.2140(5) 0.051(3) Uani 1 1 d . . . . .
H99 H 0.9044 0.6500 0.2525 0.062 Uiso 1 1 calc R . . . .
C100 C 0.8146(8) 0.7107(7) 0.2050(6) 0.050(3) Uani 1 1 d . . . . .
H100 H 0.8285 0.7469 0.2375 0.060 Uiso 1 1 calc R . . . .
C101 C 0.7500(8) 0.7136(8) 0.1476(7) 0.057(3) Uani 1 1 d . . . . .
H101 H 0.7203 0.7524 0.1408 0.069 Uiso 1 1 calc R . . . .
C102 C 0.7287(8) 0.6588(8) 0.0996(6) 0.055(3) Uani 1 1 d . . . . .
H102 H 0.6851 0.6616 0.0608 0.066 Uiso 1 1 calc R . . . .
C103 C 0.2617(9) 0.0407(8) 0.3427(11) 0.082(6) Uani 1 1 d . . . . .
H103 H 0.3065 0.0128 0.3541 0.098 Uiso 1 1 calc R . . . .
C104 C 0.2456(11) 0.0846(9) 0.3903(6) 0.074(5) Uani 1 1 d . . . . .
H104 H 0.2816 0.0871 0.4326 0.088 Uiso 1 1 calc R . . . .
C105 C 0.1774(12) 0.1224(8) 0.3725(7) 0.070(4) Uani 1 1 d . . . . .
H105 H 0.1655 0.1501 0.4028 0.084 Uiso 1 1 calc R . . . .
C106 C 0.1264(11) 0.1198(8) 0.3106(8) 0.071(4) Uani 1 1 d . . . . .
H106 H 0.0789 0.1452 0.2987 0.085 Uiso 1 1 calc R . . . .
C107 C 0.1449(11) 0.0795(9) 0.2652(6) 0.068(4) Uani 1 1 d . . . . .
H107 H 0.1109 0.0795 0.2227 0.082 Uiso 1 1 calc R . . . .
C108 C 0.2107(11) 0.0406(8) 0.2813(8) 0.066(4) Uani 1 1 d . . . . .
H108 H 0.2215 0.0134 0.2500 0.079 Uiso 1 1 calc R . . . .

loop_
_atom_site_aniso_label
_atom_site_aniso_U_11
_atom_site_aniso_U_22
_atom_site_aniso_U_33
_atom_site_aniso_U_23
_atom_site_aniso_U_13
_atom_site_aniso_U_12
U1 0.01861(13) 0.02207(14) 0.01735(13) 0.00143(9) 0.00853(10) 0.00444(10)
P1 0.0250(10) 0.0304(11) 0.0236(10) 0.0018(8) 0.0106(8) 0.0072(8)
P2 0.0203(9) 0.0239(10) 0.0283(10) 0.0088(8) 0.0064(8) 0.0042(8)
Si1 0.0316(12) 0.0265(11) 0.0214(10) 0.0031(8) 0.0127(9) 0.0101(9)
Si2 0.0260(11) 0.0301(12) 0.0258(11) 0.0029(9) 0.0088(9) 0.0003(9)
Si3 0.0247(11) 0.0337(12) 0.0248(11) 0.0050(9) 0.0078(9) 0.0118(9)
Si4 0.0269(11) 0.0311(12) 0.0188(10) 0.0014(8) 0.0107(8) 0.0092(9)
O1 0.020(3) 0.020(3) 0.026(3) 0.008(2) 0.007(2) 0.005(2)
N1 0.026(3) 0.022(3) 0.020(3) 0.011(3) 0.010(3) 0.007(3)
N2 0.025(3) 0.026(3) 0.019(3) 0.005(3) 0.013(3) 0.004(3)
C1 0.031(4) 0.029(4) 0.017(4) 0.004(3) 0.011(3) 0.010(3)
C2 0.028(4) 0.028(4) 0.023(4) 0.005(3) 0.011(3) 0.001(3)
C3 0.023(4) 0.031(4) 0.018(4) -0.004(3) 0.008(3) 0.004(3)
C4 0.023(4) 0.025(4) 0.024(4) 0.001(3) 0.008(3) 0.005(3)
C5 0.030(4) 0.024(4) 0.024(4) 0.006(3) 0.010(3) 0.005(3)
C6 0.040(5) 0.045(5) 0.027(4) 0.007(4) 0.017(4) 0.012(4)
C7 0.031(5) 0.034(5) 0.037(5) 0.001(4) 0.011(4) 0.017(4)
C8 0.045(5) 0.027(4) 0.029(4) 0.002(4) 0.015(4) 0.011(4)
C9 0.028(4) 0.038(5) 0.025(4) -0.004(4) 0.006(3) 0.001(4)
C10 0.038(5) 0.034(5) 0.038(5) 0.008(4) 0.012(4) 0.004(4)
C11 0.038(5) 0.042(5) 0.029(5) 0.005(4) 0.015(4) 0.004(4)
C12 0.024(4) 0.036(5) 0.020(4) 0.000(3) 0.006(3) 0.012(3)
C13 0.024(4) 0.028(4) 0.019(4) 0.002(3) 0.007(3) 0.009(3)
C14 0.025(4) 0.035(4) 0.018(4) 0.004(3) 0.010(3) 0.012(3)
C15 0.030(4) 0.027(4) 0.021(4) -0.001(3) 0.009(3) 0.001(3)
C16 0.021(4) 0.029(4) 0.026(4) -0.002(3) 0.011(3) 0.011(3)
C17 0.055(7) 0.036(5) 0.046(6) 0.012(4) 0.015(5) 0.023(5)
C18 0.032(5) 0.046(5) 0.026(4) 0.012(4) 0.013(4) 0.016(4)
C19 0.029(5) 0.054(6) 0.042(5) 0.014(5) 0.010(4) 0.014(4)
C20 0.035(5) 0.047(6) 0.022(4) -0.001(4) 0.010(4) 0.012(4)
C21 0.034(5) 0.043(5) 0.030(5) -0.004(4) 0.010(4) 0.010(4)
C22 0.050(6) 0.041(5) 0.022(4) 0.007(4) 0.017(4) 0.011(4)
C23 0.026(4) 0.025(4) 0.019(4) -0.001(3) 0.011(3) 0.005(3)
C24 0.031(4) 0.019(4) 0.024(4) -0.001(3) 0.014(3) 0.004(3)
C25 0.034(5) 0.030(4) 0.025(4) 0.006(3) 0.018(4) 0.008(4)
C26 0.041(5) 0.035(5) 0.021(4) 0.010(3) 0.017(4) 0.018(4)
C27 0.033(5) 0.033(5) 0.025(4) 0.007(4) 0.004(4) 0.015(4)
C28 0.033(5) 0.031(5) 0.027(4) 0.007(3) 0.010(4) 0.013(4)
C29 0.025(4) 0.023(4) 0.022(4) 0.003(3) 0.011(3) 0.004(3)
C30 0.020(4) 0.023(4) 0.022(4) 0.004(3) 0.010(3) 0.006(3)
C31 0.023(4) 0.052(5) 0.009(3) -0.002(3) 0.009(3) 0.009(4)
C32 0.040(5) 0.030(4) 0.024(4) 0.001(3) 0.012(4) 0.013(4)
C33 0.034(5) 0.035(5) 0.040(5) 0.009(4) 0.018(4) 0.018(4)
C34 0.023(4) 0.044(5) 0.033(5) 0.010(4) 0.008(4) 0.010(4)
C35 0.022(4) 0.033(5) 0.027(4) 0.006(3) 0.003(3) 0.007(3)
C36 0.033(4) 0.023(4) 0.026(4) 0.009(3) 0.014(3) 0.017(3)
C37 0.027(4) 0.044(5) 0.042(5) -0.006(4) 0.011(4) 0.016(4)
C38 0.036(5) 0.045(6) 0.044(6) -0.010(5) 0.009(4) 0.007(4)
C39 0.043(6) 0.068(8) 0.048(6) -0.017(6) 0.021(5) 0.005(5)
C40 0.026(4) 0.039(5) 0.035(5) 0.003(4) 0.000(4) 0.012(4)
C41 0.031(5) 0.047(6) 0.050(6) 0.010(5) 0.003(4) 0.011(4)
C42 0.024(5) 0.053(6) 0.058(7) -0.007(5) 0.010(4) 0.011(4)
C43 0.029(4) 0.038(5) 0.022(4) 0.003(3) 0.009(3) 0.009(4)
C44 0.032(5) 0.044(6) 0.043(6) 0.003(4) 0.009(4) 0.014(4)
C45 0.034(5) 0.050(6) 0.027(4) 0.000(4) 0.010(4) 0.019(4)
C46 0.029(4) 0.028(4) 0.022(4) -0.001(3) 0.005(3) 0.006(3)
C47 0.042(5) 0.036(5) 0.032(5) 0.012(4) 0.020(4) 0.008(4)
C48 0.038(5) 0.024(4) 0.036(5) 0.006(4) 0.015(4) 0.000(4)
U2 0.01973(13) 0.02311(14) 0.01593(13) 0.00369(9) 0.00768(10) 0.00621(10)
P3 0.0214(9) 0.0274(10) 0.0210(9) 0.0039(8) 0.0084(8) 0.0058(8)
P4 0.0212(9) 0.0256(10) 0.0237(10) 0.0023(8) 0.0082(8) 0.0079(8)
Si5 0.0254(11) 0.0291(11) 0.0165(9) 0.0060(8) 0.0088(8) 0.0067(9)
Si6 0.0280(11) 0.0301(12) 0.0222(11) -0.0005(9) 0.0099(9) 0.0004(9)
Si7 0.0326(12) 0.0467(15) 0.0270(12) 0.0094(10) 0.0149(10) 0.0188(11)
Si8 0.0334(12) 0.0249(11) 0.0195(10) 0.0057(8) 0.0117(9) 0.0037(9)
O2 0.023(3) 0.022(3) 0.025(3) -0.001(2) 0.011(2) 0.007(2)
N3 0.025(3) 0.029(4) 0.019(3) -0.001(3) 0.008(3) 0.010(3)
N4 0.025(3) 0.018(3) 0.019(3) -0.002(2) 0.010(3) 0.004(3)
C49 0.026(4) 0.027(4) 0.017(4) 0.008(3) 0.009(3) 0.007(3)
C50 0.024(4) 0.022(4) 0.026(4) 0.004(3) 0.009(3) 0.001(3)
C51 0.028(4) 0.033(5) 0.021(4) -0.004(3) 0.009(3) 0.003(4)
C52 0.025(4) 0.034(5) 0.020(4) 0.009(3) 0.009(3) 0.007(3)
C53 0.023(4) 0.038(5) 0.017(4) 0.005(3) 0.009(3) 0.006(3)
C54 0.042(5) 0.039(5) 0.026(4) 0.013(4) 0.007(4) 0.006(4)
C55 0.045(5) 0.040(5) 0.018(4) -0.003(4) 0.009(4) 0.013(4)
C56 0.033(5) 0.052(6) 0.031(5) 0.013(4) 0.013(4) 0.011(4)
C57 0.025(5) 0.075(8) 0.037(5) -0.018(5) 0.008(4) 0.006(5)
C58 0.089(9) 0.030(5) 0.041(6) 0.011(4) 0.022(6) 0.002(6)
C59 0.035(5) 0.033(5) 0.029(4) 0.000(4) 0.010(4) 0.004(4)
C60 0.031(4) 0.038(5) 0.018(4) 0.003(3) 0.011(3) 0.015(4)
C61 0.033(4) 0.029(4) 0.030(4) 0.006(3) 0.017(4) 0.013(4)
C62 0.028(4) 0.028(4) 0.022(4) 0.008(3) 0.011(3) 0.010(3)
C63 0.027(4) 0.027(4) 0.018(4) 0.001(3) 0.008(3) 0.010(3)
C64 0.026(4) 0.033(4) 0.019(4) 0.002(3) 0.008(3) 0.011(3)
C65 0.046(6) 0.061(7) 0.051(6) 0.027(5) 0.026(5) 0.035(5)
C66 0.037(5) 0.043(5) 0.036(5) 0.004(4) 0.019(4) 0.015(4)
C67 0.029(5) 0.064(7) 0.032(5) 0.008(5) 0.010(4) 0.014(5)
C68 0.060(6) 0.026(5) 0.029(5) 0.006(4) 0.020(4) 0.011(4)
C69 0.046(6) 0.031(5) 0.025(4) 0.005(4) 0.011(4) 0.000(4)
C70 0.032(5) 0.037(5) 0.025(4) 0.009(4) 0.015(4) 0.004(4)
C71 0.026(4) 0.024(4) 0.020(4) 0.004(3) 0.009(3) 0.009(3)
C72 0.025(4) 0.021(4) 0.024(4) 0.007(3) 0.008(3) 0.004(3)
C73 0.034(5) 0.028(4) 0.019(4) 0.003(3) 0.007(3) 0.011(4)
C74 0.039(5) 0.030(4) 0.024(4) 0.000(3) 0.012(4) 0.010(4)
C75 0.031(5) 0.031(5) 0.028(4) 0.000(4) 0.003(4) 0.005(4)
C76 0.026(4) 0.030(4) 0.032(4) 0.008(3) 0.014(4) 0.008(3)
C77 0.029(4) 0.026(4) 0.020(4) 0.005(3) 0.010(3) 0.006(3)
C78 0.016(4) 0.022(4) 0.022(4) -0.001(3) 0.004(3) 0.004(3)
C79 0.0224(18) 0.0239(18) 0.0219(18) 0.0006(10) 0.0081(10) 0.0062(10)
C80 0.027(4) 0.024(4) 0.023(4) 0.005(3) 0.008(3) 0.004(3)
C81 0.026(4) 0.026(4) 0.028(4) 0.005(3) 0.011(3) 0.007(3)
C82 0.021(4) 0.032(4) 0.030(4) 0.005(3) 0.011(3) 0.012(3)
C83 0.024(4) 0.034(5) 0.026(4) -0.001(3) 0.006(3) 0.008(3)
C84 0.030(4) 0.025(4) 0.026(4) 0.001(3) 0.015(3) 0.004(3)
C85 0.020(4) 0.042(5) 0.029(4) 0.008(4) 0.007(3) 0.008(4)
C86 0.081(9) 0.065(8) 0.056(7) 0.022(6) 0.021(7) 0.047(7)
C87 0.056(7) 0.074(8) 0.033(5) 0.022(5) 0.020(5) 0.021(6)
C88 0.013(4) 0.051(6) 0.029(4) 0.005(4) 0.005(3) 0.003(4)
C89 0.025(5) 0.058(7) 0.038(5) -0.007(5) 0.008(4) 0.003(4)
C90 0.033(5) 0.063(7) 0.032(5) 0.011(5) 0.013(4) 0.021(5)
C91 0.032(5) 0.036(5) 0.022(4) 0.011(3) 0.012(3) 0.003(4)
C92 0.031(5) 0.046(6) 0.030(5) 0.004(4) 0.010(4) 0.007(4)
C93 0.042(5) 0.032(5) 0.031(5) -0.002(4) 0.005(4) -0.001(4)
C94 0.023(4) 0.032(4) 0.019(4) 0.000(3) 0.009(3) 0.005(3)
C95 0.029(4) 0.025(4) 0.036(5) 0.002(3) 0.012(4) 0.009(3)
C96 0.031(4) 0.030(4) 0.024(4) 0.006(3) 0.013(3) 0.005(4)
C97 0.043(6) 0.068(8) 0.039(6) 0.005(5) 0.022(5) 0.011(5)
C98 0.056(7) 0.048(6) 0.043(6) 0.012(5) 0.025(5) 0.016(5)
C99 0.048(6) 0.068(8) 0.041(6) 0.012(5) 0.018(5) 0.015(6)
C100 0.042(6) 0.063(7) 0.050(6) 0.001(5) 0.027(5) 0.004(5)
C101 0.034(6) 0.074(9) 0.075(9) 0.022(7) 0.028(6) 0.021(6)
C102 0.032(5) 0.081(9) 0.053(7) 0.020(6) 0.017(5) 0.008(6)
C103 0.039(7) 0.044(7) 0.165(18) 0.037(10) 0.037(9) 0.007(6)
C104 0.068(9) 0.080(10) 0.046(7) 0.022(7) 0.006(6) -0.021(8)
C105 0.097(11) 0.052(8) 0.065(9) -0.001(7) 0.041(8) 0.005(8)
C106 0.086(10) 0.053(8) 0.089(11) 0.037(8) 0.041(9) 0.030(7)
C107 0.073(9) 0.079(10) 0.046(7) 0.027(7) 0.022(7) 0.000(8)
C108 0.073(9) 0.053(8) 0.078(10) -0.011(7) 0.043(8) -0.001(7)

loop_
_atom_type_symbol
_atom_type_description
_atom_type_scat_dispersion_real
_atom_type_scat_dispersion_imag
_atom_type_scat_source
C C 0.0181 0.0091 'International Tables Vol C Tables 4.2.6.8 and 6.1.1.4'
H H 0.0000 0.0000 'International Tables Vol C Tables 4.2.6.8 and 6.1.1.4'
N N 0.0311 0.0180 'International Tables Vol C Tables 4.2.6.8 and 6.1.1.4'
O O 0.0492 0.0322 'International Tables Vol C Tables 4.2.6.8 and 6.1.1.4'
P P 0.2955 0.4335 'International Tables Vol C Tables 4.2.6.8 and 6.1.1.4'
Si Si 0.2541 0.3302 'International Tables Vol C Tables 4.2.6.8 and 6.1.1.4'
U U -4.3638 13.4090 'International Tables Vol C Tables 4.2.6.8 and 6.1.1.4'

loop_
_geom_angle_atom_site_label_1
_geom_angle_atom_site_label_2
_geom_angle_atom_site_label_3
_geom_angle
_geom_angle_site_symmetry_1
_geom_angle_site_symmetry_3
_geom_angle_publ_flag
O1 U1 N2 76.0(2) . . ?
O1 U1 C1 89.8(2) . . ?
O1 U1 C2 119.5(2) . . ?
O1 U1 C3 125.0(2) . . ?
O1 U1 C4 96.7(2) . . ?
O1 U1 C5 76.7(2) . . ?
O1 U1 C13 73.9(2) . . ?
O1 U1 C14 97.5(2) . . ?
O1 U1 C15 122.2(2) . . ?
O1 U1 C23 105.4(2) . . ?
N1 U1 O1 135.0(2) . . ?
N1 U1 N2 59.4(2) . . ?
N1 U1 C1 95.4(2) . . ?
N1 U1 C2 76.6(2) . . ?
N1 U1 C3 90.5(2) . . ?
N1 U1 C4 120.3(2) . . ?
N1 U1 C5 123.6(2) . . ?
N1 U1 C13 112.7(2) . . ?
N1 U1 C14 83.1(2) . . ?
N1 U1 C15 77.6(2) . . ?
N1 U1 C23 29.7(2) . . ?
N2 U1 C1 88.8(2) . . ?
N2 U1 C2 98.7(2) . . ?
N2 U1 C3 127.9(2) . . ?
N2 U1 C4 138.1(2) . . ?
N2 U1 C5 111.0(2) . . ?
N2 U1 C13 109.0(2) . . ?
N2 U1 C14 97.9(2) . . ?
N2 U1 C15 117.9(2) . . ?
N2 U1 C23 29.9(2) . . ?
C1 U1 C2 29.9(2) . . ?
C1 U1 C3 50.0(2) . . ?
C1 U1 C13 151.5(2) . . ?
C2 U1 C3 29.7(2) . . ?
C4 U1 C1 49.6(2) . . ?
C4 U1 C2 48.7(2) . . ?
C4 U1 C3 30.1(2) . . ?
C4 U1 C13 108.3(2) . . ?
C4 U1 C14 124.0(2) . . ?
C4 U1 C23 137.8(2) . . ?
C5 U1 C1 29.9(2) . . ?
C5 U1 C2 48.5(2) . . ?
C5 U1 C3 49.3(2) . . ?
C5 U1 C4 29.7(2) . . ?
C5 U1 C13 121.8(2) . . ?
C5 U1 C14 147.8(2) . . ?
C5 U1 C23 123.6(2) . . ?
C13 U1 C2 151.8(2) . . ?
C13 U1 C3 122.2(2) . . ?
C14 U1 C1 171.1(3) . . ?
C14 U1 C2 142.1(2) . . ?
C14 U1 C3 121.1(2) . . ?
C14 U1 C13 29.9(2) . . ?
C14 U1 C23 88.7(2) . . ?
C15 U1 C1 141.2(2) . . ?
C15 U1 C2 113.3(2) . . ?
C15 U1 C3 91.6(2) . . ?
C15 U1 C4 101.1(2) . . ?
C15 U1 C5 130.4(3) . . ?
C15 U1 C13 48.4(2) . . ?
C15 U1 C14 29.9(2) . . ?
C15 U1 C23 96.9(2) . . ?
C23 U1 C1 94.4(2) . . ?
C23 U1 C2 89.1(2) . . ?
C23 U1 C3 112.5(2) . . ?
C23 U1 C13 112.2(2) . . ?
C30 P1 C31 105.9(4) . . ?
C30 P1 C46 103.0(4) . . ?
C46 P1 C31 103.0(4) . . ?
O1 P2 C46 112.1(4) . . ?
O1 P2 C47 110.8(4) . . ?
O1 P2 C48 112.4(4) . . ?
C47 P2 C46 110.0(4) . . ?
C47 P2 C48 107.6(4) . . ?
C48 P2 C46 103.5(4) . . ?
C1 Si1 C6 111.8(4) . . ?
C1 Si1 C7 109.9(4) . . ?
C1 Si1 C8 106.9(4) . . ?
C6 Si1 C8 108.7(4) . . ?
C7 Si1 C6 109.8(4) . . ?
C7 Si1 C8 109.6(4) . . ?
C3 Si2 C10 106.6(4) . . ?
C3 Si2 C11 115.3(4) . . ?
C9 Si2 C3 107.4(4) . . ?
C9 Si2 C10 110.4(4) . . ?
C9 Si2 C11 110.2(4) . . ?
C11 Si2 C10 106.8(5) . . ?
C12 Si3 C17 108.4(4) . . ?
C12 Si3 C18 114.3(4) . . ?
C12 Si3 C19 108.9(4) . . ?
C17 Si3 C18 108.6(5) . . ?
C17 Si3 C19 108.8(5) . . ?
C18 Si3 C19 107.7(5) . . ?
C14 Si4 C20 106.9(4) . . ?
C14 Si4 C22 109.8(4) . . ?
C20 Si4 C22 110.4(4) . . ?
C21 Si4 C14 113.3(4) . . ?
C21 Si4 C20 106.7(4) . . ?
C21 Si4 C22 109.7(5) . . ?
P2 O1 U1 158.2(3) . . ?
U1 N1 H1 132.0 . . ?
C23 N1 U1 96.1(5) . . ?
C23 N1 H1 132.0 . . ?
C23 N2 U1 91.7(5) . . ?
C23 N2 C30 107.1(6) . . ?
C30 N2 U1 159.9(5) . . ?
Si1 C1 U1 127.4(4) . . ?
C2 C1 U1 75.1(5) . . ?
C2 C1 Si1 124.0(6) . . ?
C5 C1 U1 73.9(5) . . ?
C5 C1 Si1 129.0(6) . . ?
C5 C1 C2 105.3(7) . . ?
U1 C2 H2 116.5 . . ?
C1 C2 U1 75.0(5) . . ?
C1 C2 H2 124.7 . . ?
C3 C2 U1 75.6(5) . . ?
C3 C2 C1 110.6(7) . . ?
C3 C2 H2 124.7 . . ?
Si2 C3 U1 129.5(4) . . ?
C2 C3 U1 74.7(5) . . ?
C2 C3 Si2 125.5(6) . . ?
C2 C3 C4 105.6(7) . . ?
C4 C3 U1 73.5(5) . . ?
C4 C3 Si2 126.9(6) . . ?
U1 C4 H4 115.0 . . ?
C3 C4 U1 76.4(5) . . ?
C3 C4 H4 125.7 . . ?
C5 C4 U1 75.0(5) . . ?
C5 C4 C3 108.7(7) . . ?
C5 C4 H4 125.7 . . ?
U1 C5 H5 115.4 . . ?
C1 C5 U1 76.2(5) . . ?
C1 C5 H5 125.1 . . ?
C4 C5 U1 75.3(5) . . ?
C4 C5 C1 109.8(7) . . ?
C4 C5 H5 125.1 . . ?
Si1 C6 H6A 109.5 . . ?
Si1 C6 H6B 109.5 . . ?
Si1 C6 H6C 109.5 . . ?
H6A C6 H6B 109.5 . . ?
H6A C6 H6C 109.5 . . ?
H6B C6 H6C 109.5 . . ?
Si1 C7 H7A 109.5 . . ?
Si1 C7 H7B 109.5 . . ?
Si1 C7 H7C 109.5 . . ?
H7A C7 H7B 109.5 . . ?
H7A C7 H7C 109.5 . . ?
H7B C7 H7C 109.5 . . ?
Si1 C8 H8A 109.5 . . ?
Si1 C8 H8B 109.5 . . ?
Si1 C8 H8C 109.5 . . ?
H8A C8 H8B 109.5 . . ?
H8A C8 H8C 109.5 . . ?
H8B C8 H8C 109.5 . . ?
Si2 C9 H9A 109.5 . . ?
Si2 C9 H9B 109.5 . . ?
Si2 C9 H9C 109.5 . . ?
H9A C9 H9B 109.5 . . ?
H9A C9 H9C 109.5 . . ?
H9B C9 H9C 109.5 . . ?
Si2 C10 H10A 109.5 . . ?
Si2 C10 H10B 109.5 . . ?
Si2 C10 H10C 109.5 . . ?
H10A C10 H10B 109.5 . . ?
H10A C10 H10C 109.5 . . ?
H10B C10 H10C 109.5 . . ?
Si2 C11 H11A 109.5 . . ?
Si2 C11 H11B 109.5 . . ?
Si2 C11 H11C 109.5 . . ?
H11A C11 H11B 109.5 . . ?
H11A C11 H11C 109.5 . . ?
H11B C11 H11C 109.5 . . ?
Si3 C12 U1 125.1(4) . . ?
C13 C12 U1 73.4(5) . . ?
C13 C12 Si3 126.6(7) . . ?
C16 C12 U1 74.7(5) . . ?
C16 C12 Si3 127.6(6) . . ?
C16 C12 C13 104.9(7) . . ?
U1 C13 H13 116.1 . . ?
C12 C13 U1 76.7(5) . . ?
C12 C13 H13 124.8 . . ?
C14 C13 U1 74.1(5) . . ?
C14 C13 C12 110.3(8) . . ?
C14 C13 H13 124.8 . . ?
Si4 C14 U1 122.2(4) . . ?
C13 C14 U1 76.0(4) . . ?
C13 C14 Si4 126.4(7) . . ?
C15 C14 U1 74.6(5) . . ?
C15 C14 Si4 127.5(6) . . ?
C15 C14 C13 105.3(7) . . ?
U1 C15 H15 113.7 . . ?
C14 C15 U1 75.5(5) . . ?
C14 C15 H15 125.2 . . ?
C16 C15 U1 77.7(5) . . ?
C16 C15 C14 109.6(7) . . ?
C16 C15 H15 125.2 . . ?
U1 C16 H16 117.5 . . ?
C12 C16 U1 76.2(5) . . ?
C12 C16 H16 125.1 . . ?
C15 C16 U1 73.0(5) . . ?
C15 C16 C12 109.8(7) . . ?
C15 C16 H16 125.1 . . ?
Si3 C17 H17A 109.5 . . ?
Si3 C17 H17B 109.5 . . ?
Si3 C17 H17C 109.5 . . ?
H17A C17 H17B 109.5 . . ?
H17A C17 H17C 109.5 . . ?
H17B C17 H17C 109.5 . . ?
Si3 C18 H18A 109.5 . . ?
Si3 C18 H18B 109.5 . . ?
Si3 C18 H18C 109.5 . . ?
H18A C18 H18B 109.5 . . ?
H18A C18 H18C 109.5 . . ?
H18B C18 H18C 109.5 . . ?
Si3 C19 H19A 109.5 . . ?
Si3 C19 H19B 109.5 . . ?
Si3 C19 H19C 109.5 . . ?
H19A C19 H19B 109.5 . . ?
H19A C19 H19C 109.5 . . ?
H19B C19 H19C 109.5 . . ?
Si4 C20 H20A 109.5 . . ?
Si4 C20 H20B 109.5 . . ?
Si4 C20 H20C 109.5 . . ?
H20A C20 H20B 109.5 . . ?
H20A C20 H20C 109.5 . . ?
H20B C20 H20C 109.5 . . ?
Si4 C21 H21A 109.5 . . ?
Si4 C21 H21B 109.5 . . ?
Si4 C21 H21C 109.5 . . ?
H21A C21 H21B 109.5 . . ?
H21A C21 H21C 109.5 . . ?
H21B C21 H21C 109.5 . . ?
Si4 C22 H22A 109.5 . . ?
Si4 C22 H22B 109.5 . . ?
Si4 C22 H22C 109.5 . . ?
H22A C22 H22B 109.5 . . ?
H22A C22 H22C 109.5 . . ?
H22B C22 H22C 109.5 . . ?
N1 C23 U1 54.2(4) . . ?
N1 C23 C24 136.7(7) . . ?
N2 C23 U1 58.4(4) . . ?
N2 C23 N1 112.3(7) . . ?
N2 C23 C24 110.9(7) . . ?
C24 C23 U1 167.7(6) . . ?
C23 C24 C25 133.4(8) . . ?
C23 C24 C29 105.9(7) . . ?
C25 C24 C29 120.6(8) . . ?
C24 C25 H25 120.3 . . ?
C26 C25 C24 119.4(8) . . ?
C26 C25 H25 120.3 . . ?
C25 C26 H26 119.5 . . ?
C25 C26 C27 120.9(8) . . ?
C27 C26 H26 119.5 . . ?
C26 C27 H27 119.2 . . ?
C28 C27 C26 121.6(8) . . ?
C28 C27 H27 119.2 . . ?
C27 C28 H28 120.2 . . ?
C27 C28 C29 119.5(8) . . ?
C29 C28 H28 120.2 . . ?
C28 C29 C24 117.9(7) . . ?
C30 C29 C24 106.8(7) . . ?
C30 C29 C28 135.3(8) . . ?
N2 C30 P1 116.4(5) . . ?
C29 C30 P1 133.4(6) . . ?
C29 C30 N2 109.1(7) . . ?
C32 C31 P1 114.2(6) . . ?
C32 C31 C36 120.2(8) . . ?
C36 C31 P1 125.5(6) . . ?
C31 C32 C37 123.1(8) . . ?
C33 C32 C31 118.4(8) . . ?
C33 C32 C37 118.4(8) . . ?
C32 C33 H33 119.2 . . ?
C34 C33 C32 121.7(8) . . ?
C34 C33 H33 119.2 . . ?
C33 C34 C35 119.8(8) . . ?
C33 C34 C40 119.2(8) . . ?
C35 C34 C40 121.0(9) . . ?
C34 C35 H35 119.4 . . ?
C34 C35 C36 121.3(8) . . ?
C36 C35 H35 119.4 . . ?
C31 C36 C43 123.4(8) . . ?
C35 C36 C31 118.6(8) . . ?
C35 C36 C43 118.0(8) . . ?
C32 C37 H37 107.3 . . ?
C32 C37 C38 109.4(8) . . ?
C38 C37 H37 107.3 . . ?
C39 C37 C32 115.4(8) . . ?
C39 C37 H37 107.3 . . ?
C39 C37 C38 109.9(9) . . ?
C37 C38 H38A 109.5 . . ?
C37 C38 H38B 109.5 . . ?
C37 C38 H38C 109.5 . . ?
H38A C38 H38B 109.5 . . ?
H38A C38 H38C 109.5 . . ?
H38B C38 H38C 109.5 . . ?
C37 C39 H39A 109.5 . . ?
C37 C39 H39B 109.5 . . ?
C37 C39 H39C 109.5 . . ?
H39A C39 H39B 109.5 . . ?
H39A C39 H39C 109.5 . . ?
H39B C39 H39C 109.5 . . ?
C34 C40 H40 107.1 . . ?
C34 C40 C42 114.1(8) . . ?
C41 C40 C34 111.1(8) . . ?
C41 C40 H40 107.1 . . ?
C41 C40 C42 109.9(8) . . ?
C42 C40 H40 107.1 . . ?
C40 C41 H41A 109.5 . . ?
C40 C41 H41B 109.5 . . ?
C40 C41 H41C 109.5 . . ?
H41A C41 H41B 109.5 . . ?
H41A C41 H41C 109.5 . . ?
H41B C41 H41C 109.5 . . ?
C40 C42 H42A 109.5 . . ?
C40 C42 H42B 109.5 . . ?
C40 C42 H42C 109.5 . . ?
H42A C42 H42B 109.5 . . ?
H42A C42 H42C 109.5 . . ?
H42B C42 H42C 109.5 . . ?
C36 C43 H43 108.5 . . ?
C36 C43 C44 109.6(7) . . ?
C36 C43 C45 113.4(7) . . ?
C44 C43 H43 108.5 . . ?
C45 C43 H43 108.5 . . ?
C45 C43 C44 108.3(8) . . ?
C43 C44 H44A 109.5 . . ?
C43 C44 H44B 109.5 . . ?
C43 C44 H44C 109.5 . . ?
H44A C44 H44B 109.5 . . ?
H44A C44 H44C 109.5 . . ?
H44B C44 H44C 109.5 . . ?
C43 C45 H45A 109.5 . . ?
C43 C45 H45B 109.5 . . ?
C43 C45 H45C 109.5 . . ?
H45A C45 H45B 109.5 . . ?
H45A C45 H45C 109.5 . . ?
H45B C45 H45C 109.5 . . ?
P1 C46 H46A 108.9 . . ?
P1 C46 H46B 108.9 . . ?
P2 C46 P1 113.4(4) . . ?
P2 C46 H46A 108.9 . . ?
P2 C46 H46B 108.9 . . ?
H46A C46 H46B 107.7 . . ?
P2 C47 H47A 109.5 . . ?
P2 C47 H47B 109.5 . . ?
P2 C47 H47C 109.5 . . ?
H47A C47 H47B 109.5 . . ?
H47A C47 H47C 109.5 . . ?
H47B C47 H47C 109.5 . . ?
P2 C48 H48A 109.5 . . ?
P2 C48 H48B 109.5 . . ?
P2 C48 H48C 109.5 . . ?
H48A C48 H48B 109.5 . . ?
H48A C48 H48C 109.5 . . ?
H48B C48 H48C 109.5 . . ?
O2 U2 N4 75.8(2) . . ?
O2 U2 C49 96.0(2) . . ?
O2 U2 C50 73.2(2) . . ?
O2 U2 C52 112.4(2) . . ?
O2 U2 C53 121.5(2) . . ?
O2 U2 C60 125.3(2) . . ?
O2 U2 C61 119.0(2) . . ?
O2 U2 C63 76.9(2) . . ?
O2 U2 C64 96.9(2) . . ?
O2 U2 C71 104.8(2) . . ?
N3 U2 O2 134.0(2) . . ?
N3 U2 N4 59.5(2) . . ?
N3 U2 C49 81.4(2) . . ?
N3 U2 C50 111.3(2) . . ?
N3 U2 C52 100.6(2) . . ?
N3 U2 C53 75.6(3) . . ?
N3 U2 C60 91.9(2) . . ?
N3 U2 C61 79.0(2) . . ?
N3 U2 C63 125.7(2) . . ?
N3 U2 C64 122.0(2) . . ?
N3 U2 C71 29.5(2) . . ?
N4 U2 C49 98.3(2) . . ?
N4 U2 C50 110.5(2) . . ?
N4 U2 C52 146.5(2) . . ?
N4 U2 C53 117.8(2) . . ?
N4 U2 C60 126.0(2) . . ?
N4 U2 C61 96.9(2) . . ?
N4 U2 C63 109.2(2) . . ?
N4 U2 C64 136.1(2) . . ?
N4 U2 C71 30.1(2) . . ?
C49 U2 C50 30.0(2) . . ?
C49 U2 C52 49.6(2) . . ?
C49 U2 C53 30.2(2) . . ?
C49 U2 C60 123.3(2) . . ?
C49 U2 C61 144.4(2) . . ?
C49 U2 C63 148.5(2) . . ?
C49 U2 C64 125.6(2) . . ?
C49 U2 C71 87.6(2) . . ?
C50 U2 C52 48.2(2) . . ?
C50 U2 C60 122.8(3) . . ?
C53 U2 C50 48.4(3) . . ?
C53 U2 C52 29.4(2) . . ?
C53 U2 C60 93.5(2) . . ?
C53 U2 C61 115.2(2) . . ?
C53 U2 C63 132.2(2) . . ?
C53 U2 C71 95.5(2) . . ?
C60 U2 C52 77.3(3) . . ?
C61 U2 C50 152.4(3) . . ?
C61 U2 C52 105.7(3) . . ?
C61 U2 C60 29.6(3) . . ?
C61 U2 C71 89.6(3) . . ?
C63 U2 C50 121.4(2) . . ?
C63 U2 C52 104.3(2) . . ?
C63 U2 C60 49.4(2) . . ?
C63 U2 C61 48.1(2) . . ?
C63 U2 C71 123.9(2) . . ?
C64 U2 C50 108.4(3) . . ?
C64 U2 C52 76.7(2) . . ?
C64 U2 C53 103.1(2) . . ?
C64 U2 C60 30.3(2) . . ?
C64 U2 C61 48.5(3) . . ?
C64 U2 C63 29.5(2) . . ?
C64 U2 C71 138.1(2) . . ?
C71 U2 C50 112.0(2) . . ?
C71 U2 C52 124.3(2) . . ?
C71 U2 C60 112.5(2) . . ?
C78 P3 C79 107.0(4) . . ?
C78 P3 C94 104.2(4) . . ?
C79 P3 C94 103.9(4) . . ?
O2 P4 C94 112.4(4) . . ?
O2 P4 C95 112.0(4) . . ?
O2 P4 C96 109.7(4) . . ?
C95 P4 C94 106.0(4) . . ?
C96 P4 C94 109.4(4) . . ?
C96 P4 C95 107.1(4) . . ?
C49 Si5 C54 105.7(4) . . ?
C49 Si5 C55 110.8(4) . . ?
C49 Si5 C56 112.2(4) . . ?
C54 Si5 C55 109.6(5) . . ?
C54 Si5 C56 108.6(5) . . ?
C55 Si5 C56 109.8(5) . . ?
C51 Si6 C57 107.6(4) . . ?
C51 Si6 C58 107.3(5) . . ?
C51 Si6 C59 115.1(4) . . ?
C57 Si6 C58 111.1(6) . . ?
C57 Si6 C59 108.6(5) . . ?
C59 Si6 C58 107.2(5) . . ?
C60 Si7 C65 106.8(4) . . ?
C60 Si7 C66 112.9(4) . . ?
C60 Si7 C67 109.6(4) . . ?
C66 Si7 C65 108.1(5) . . ?
C67 Si7 C65 109.4(5) . . ?
C67 Si7 C66 110.0(5) . . ?
C68 Si8 C62 107.4(4) . . ?
C68 Si8 C70 109.0(4) . . ?
C69 Si8 C62 109.5(4) . . ?
C69 Si8 C68 108.4(4) . . ?
C69 Si8 C70 111.4(5) . . ?
C70 Si8 C62 110.9(4) . . ?
P4 O2 U2 159.7(3) . . ?
U2 N3 H3 132.0 . . ?
C71 N3 U2 96.0(5) . . ?
C71 N3 H3 132.0 . . ?
C71 N4 U2 91.8(5) . . ?
C71 N4 C78 106.5(6) . . ?
C78 N4 U2 160.5(5) . . ?
Si5 C49 U2 123.7(4) . . ?
C50 C49 U2 76.4(4) . . ?
C50 C49 Si5 126.4(6) . . ?
C50 C49 C53 104.8(7) . . ?
C53 C49 U2 75.5(4) . . ?
C53 C49 Si5 127.3(6) . . ?
U2 C50 H50 117.1 . . ?
C49 C50 U2 73.6(4) . . ?
C49 C50 H50 124.9 . . ?
C49 C50 C51 110.2(7) . . ?
C51 C50 U2 76.2(5) . . ?
C51 C50 H50 124.9 . . ?
Si6 C51 U2 125.2(4) . . ?
C50 C51 U2 74.1(5) . . ?
C50 C51 Si6 125.5(7) . . ?
C52 C51 U2 74.6(5) . . ?
C52 C51 Si6 127.5(7) . . ?
C52 C51 C50 106.1(7) . . ?
U2 C52 H52 116.1 . . ?
C51 C52 U2 76.2(5) . . ?
C51 C52 H52 125.4 . . ?
C53 C52 U2 74.2(5) . . ?
C53 C52 C51 109.1(7) . . ?
C53 C52 H52 125.4 . . ?
U2 C53 H53 116.0 . . ?
C49 C53 U2 74.3(4) . . ?
C49 C53 H53 125.2 . . ?
C52 C53 U2 76.4(5) . . ?
C52 C53 C49 109.6(7) . . ?
C52 C53 H53 125.2 . . ?
Si5 C54 H54A 109.5 . . ?
Si5 C54 H54B 109.5 . . ?
Si5 C54 H54C 109.5 . . ?
H54A C54 H54B 109.5 . . ?
H54A C54 H54C 109.5 . . ?
H54B C54 H54C 109.5 . . ?
Si5 C55 H55A 109.5 . . ?
Si5 C55 H55B 109.5 . . ?
Si5 C55 H55C 109.5 . . ?
H55A C55 H55B 109.5 . . ?
H55A C55 H55C 109.5 . . ?
H55B C55 H55C 109.5 . . ?
Si5 C56 H56A 109.5 . . ?
Si5 C56 H56B 109.5 . . ?
Si5 C56 H56C 109.5 . . ?
H56A C56 H56B 109.5 . . ?
H56A C56 H56C 109.5 . . ?
H56B C56 H56C 109.5 . . ?
Si6 C57 H57A 109.5 . . ?
Si6 C57 H57B 109.5 . . ?
Si6 C57 H57C 109.5 . . ?
H57A C57 H57B 109.5 . . ?
H57A C57 H57C 109.5 . . ?
H57B C57 H57C 109.5 . . ?
Si6 C58 H58A 109.5 . . ?
Si6 C58 H58B 109.5 . . ?
Si6 C58 H58C 109.5 . . ?
H58A C58 H58B 109.5 . . ?
H58A C58 H58C 109.5 . . ?
H58B C58 H58C 109.5 . . ?
Si6 C59 H59A 109.5 . . ?
Si6 C59 H59B 109.5 . . ?
Si6 C59 H59C 109.5 . . ?
H59A C59 H59B 109.5 . . ?
H59A C59 H59C 109.5 . . ?
H59B C59 H59C 109.5 . . ?
Si7 C60 U2 128.9(4) . . ?
C61 C60 U2 74.5(5) . . ?
C61 C60 Si7 125.0(7) . . ?
C61 C60 C64 104.4(7) . . ?
C64 C60 U2 73.5(5) . . ?
C64 C60 Si7 128.7(7) . . ?
U2 C61 H61 115.5 . . ?
C60 C61 U2 75.9(5) . . ?
C60 C61 H61 124.2 . . ?
C60 C61 C62 111.7(8) . . ?
C62 C61 U2 76.0(5) . . ?
C62 C61 H61 124.2 . . ?
Si8 C62 U2 129.4(4) . . ?
C61 C62 U2 74.3(5) . . ?
C61 C62 Si8 124.1(7) . . ?
C63 C62 U2 74.4(5) . . ?
C63 C62 Si8 128.4(6) . . ?
C63 C62 C61 105.4(7) . . ?
U2 C63 H63 116.0 . . ?
C62 C63 U2 76.2(4) . . ?
C62 C63 H63 125.1 . . ?
C64 C63 U2 74.5(4) . . ?
C64 C63 C62 109.8(7) . . ?
C64 C63 H63 125.1 . . ?
U2 C64 H64 114.4 . . ?
C60 C64 U2 76.2(5) . . ?
C60 C64 H64 125.6 . . ?
C63 C64 U2 75.9(5) . . ?
C63 C64 C60 108.9(8) . . ?
C63 C64 H64 125.6 . . ?
Si7 C65 H65A 109.5 . . ?
Si7 C65 H65B 109.5 . . ?
Si7 C65 H65C 109.5 . . ?
H65A C65 H65B 109.5 . . ?
H65A C65 H65C 109.5 . . ?
H65B C65 H65C 109.5 . . ?
Si7 C66 H66A 109.5 . . ?
Si7 C66 H66B 109.5 . . ?
Si7 C66 H66C 109.5 . . ?
H66A C66 H66B 109.5 . . ?
H66A C66 H66C 109.5 . . ?
H66B C66 H66C 109.5 . . ?
Si7 C67 H67A 109.5 . . ?
Si7 C67 H67B 109.5 . . ?
Si7 C67 H67C 109.5 . . ?
H67A C67 H67B 109.5 . . ?
H67A C67 H67C 109.5 . . ?
H67B C67 H67C 109.5 . . ?
Si8 C68 H68A 109.5 . . ?
Si8 C68 H68B 109.5 . . ?
Si8 C68 H68C 109.5 . . ?
H68A C68 H68B 109.5 . . ?
H68A C68 H68C 109.5 . . ?
H68B C68 H68C 109.5 . . ?
Si8 C69 H69A 109.5 . . ?
Si8 C69 H69B 109.5 . . ?
Si8 C69 H69C 109.5 . . ?
H69A C69 H69B 109.5 . . ?
H69A C69 H69C 109.5 . . ?
H69B C69 H69C 109.5 . . ?
Si8 C70 H70A 109.5 . . ?
Si8 C70 H70B 109.5 . . ?
Si8 C70 H70C 109.5 . . ?
H70A C70 H70B 109.5 . . ?
H70A C70 H70C 109.5 . . ?
H70B C70 H70C 109.5 . . ?
N3 C71 U2 54.6(4) . . ?
N3 C71 N4 112.3(7) . . ?
N3 C71 C72 137.8(7) . . ?
N4 C71 U2 58.1(4) . . ?
N4 C71 C72 110.0(7) . . ?
C72 C71 U2 166.3(6) . . ?
C71 C72 C73 132.4(8) . . ?
C71 C72 C77 107.6(7) . . ?
C73 C72 C77 120.0(7) . . ?
C72 C73 H73 120.6 . . ?
C74 C73 C72 118.8(8) . . ?
C74 C73 H73 120.6 . . ?
C73 C74 H74 119.3 . . ?
C73 C74 C75 121.4(8) . . ?
C75 C74 H74 119.3 . . ?
C74 C75 H75 119.3 . . ?
C76 C75 C74 121.5(8) . . ?
C76 C75 H75 119.3 . . ?
C75 C76 H76 120.2 . . ?
C75 C76 C77 119.7(8) . . ?
C77 C76 H76 120.2 . . ?
C76 C77 C72 118.3(7) . . ?
C78 C77 C72 105.6(7) . . ?
C78 C77 C76 135.9(8) . . ?
N4 C78 P3 114.7(5) . . ?
C77 C78 P3 134.6(6) . . ?
C77 C78 N4 110.3(7) . . ?
C80 C79 P3 116.1(6) . . ?
C80 C79 C84 117.9(7) . . ?
C84 C79 P3 125.8(6) . . ?
C79 C80 C85 122.2(7) . . ?
C81 C80 C79 119.8(7) . . ?
C81 C80 C85 118.0(7) . . ?
C80 C81 H81 118.7 . . ?
C82 C81 C80 122.5(8) . . ?
C82 C81 H81 118.7 . . ?
C81 C82 C83 117.9(8) . . ?
C81 C82 C88 120.9(8) . . ?
C83 C82 C88 121.2(8) . . ?
C82 C83 H83 119.0 . . ?
C82 C83 C84 122.0(8) . . ?
C84 C83 H83 119.0 . . ?
C79 C84 C91 123.9(8) . . ?
C83 C84 C79 119.6(8) . . ?
C83 C84 C91 116.4(8) . . ?
C80 C85 H85 107.3 . . ?
C86 C85 C80 110.5(8) . . ?
C86 C85 H85 107.3 . . ?
C86 C85 C87 110.5(10) . . ?
C87 C85 C80 113.7(8) . . ?
C87 C85 H85 107.3 . . ?
C85 C86 H86A 109.5 . . ?
C85 C86 H86B 109.5 . . ?
C85 C86 H86C 109.5 . . ?
H86A C86 H86B 109.5 . . ?
H86A C86 H86C 109.5 . . ?
H86B C86 H86C 109.5 . . ?
C85 C87 H87A 109.5 . . ?
C85 C87 H87B 109.5 . . ?
C85 C87 H87C 109.5 . . ?
H87A C87 H87B 109.5 . . ?
H87A C87 H87C 109.5 . . ?
H87B C87 H87C 109.5 . . ?
C82 C88 H88 108.1 . . ?
C82 C88 C89 110.1(7) . . ?
C89 C88 H88 108.1 . . ?
C90 C88 C82 112.6(8) . . ?
C90 C88 H88 108.1 . . ?
C90 C88 C89 109.7(8) . . ?
C88 C89 H89A 109.5 . . ?
C88 C89 H89B 109.5 . . ?
C88 C89 H89C 109.5 . . ?
H89A C89 H89B 109.5 . . ?
H89A C89 H89C 109.5 . . ?
H89B C89 H89C 109.5 . . ?
C88 C90 H90A 109.5 . . ?
C88 C90 H90B 109.5 . . ?
C88 C90 H90C 109.5 . . ?
H90A C90 H90B 109.5 . . ?
H90A C90 H90C 109.5 . . ?
H90B C90 H90C 109.5 . . ?
C84 C91 H91 107.8 . . ?
C84 C91 C92 114.5(8) . . ?
C84 C91 C93 109.6(7) . . ?
C92 C91 H91 107.8 . . ?
C92 C91 C93 109.1(8) . . ?
C93 C91 H91 107.8 . . ?
C91 C92 H92A 109.5 . . ?
C91 C92 H92B 109.5 . . ?
C91 C92 H92C 109.5 . . ?
H92A C92 H92B 109.5 . . ?
H92A C92 H92C 109.5 . . ?
H92B C92 H92C 109.5 . . ?
C91 C93 H93A 109.5 . . ?
C91 C93 H93B 109.5 . . ?
C91 C93 H93C 109.5 . . ?
H93A C93 H93B 109.5 . . ?
H93A C93 H93C 109.5 . . ?
H93B C93 H93C 109.5 . . ?
P3 C94 H94A 109.0 . . ?
P3 C94 H94B 109.0 . . ?
P4 C94 P3 112.9(4) . . ?
P4 C94 H94A 109.0 . . ?
P4 C94 H94B 109.0 . . ?
H94A C94 H94B 107.8 . . ?
P4 C95 H95A 109.5 . . ?
P4 C95 H95B 109.5 . . ?
P4 C95 H95C 109.5 . . ?
H95A C95 H95B 109.5 . . ?
H95A C95 H95C 109.5 . . ?
H95B C95 H95C 109.5 . . ?
P4 C96 H96A 109.5 . . ?
P4 C96 H96B 109.5 . . ?
P4 C96 H96C 109.5 . . ?
H96A C96 H96B 109.5 . . ?
H96A C96 H96C 109.5 . . ?
H96B C96 H96C 109.5 . . ?
C98 C97 H97 120.8 . . ?
C102 C97 H97 120.8 . . ?
C102 C97 C98 118.4(12) . . ?
C97 C98 H98 119.3 . . ?
C97 C98 C99 121.4(11) . . ?
C99 C98 H98 119.3 . . ?
C98 C99 H99 120.4 . . ?
C98 C99 C100 119.2(11) . . ?
C100 C99 H99 120.4 . . ?
C99 C100 H100 120.4 . . ?
C101 C100 C99 119.2(12) . . ?
C101 C100 H100 120.4 . . ?
C100 C101 H101 120.0 . . ?
C100 C101 C102 119.9(12) . . ?
C102 C101 H101 120.0 . . ?
C97 C102 C101 121.7(12) . . ?
C97 C102 H102 119.1 . . ?
C101 C102 H102 119.1 . . ?
C104 C103 H103 120.5 . . ?
C108 C103 H103 120.5 . . ?
C108 C103 C104 119.0(13) . . ?
C103 C104 H104 120.5 . . ?
C105 C104 C103 119.0(13) . . ?
C105 C104 H104 120.5 . . ?
C104 C105 H105 119.9 . . ?
C104 C105 C106 120.3(14) . . ?
C106 C105 H105 119.9 . . ?
C105 C106 H106 120.0 . . ?
C105 C106 C107 120.0(14) . . ?
C107 C106 H106 120.0 . . ?
C106 C107 H107 119.4 . . ?
C108 C107 C106 121.2(14) . . ?
C108 C107 H107 119.4 . . ?
C103 C108 H108 119.8 . . ?
C107 C108 C103 120.4(14) . . ?
C107 C108 H108 119.8 . . ?

loop_
_geom_bond_atom_site_label_1
_geom_bond_atom_site_label_2
_geom_bond_distance
_geom_bond_site_symmetry_2
_geom_bond_publ_flag
U1 O1 2.336(5) . ?
U1 N1 2.267(6) . ?
U1 N2 2.369(7) . ?
U1 C1 2.780(8) . ?
U1 C2 2.783(9) . ?
U1 C3 2.793(8) . ?
U1 C4 2.755(8) . ?
U1 C5 2.751(8) . ?
U1 C13 2.781(8) . ?
U1 C14 2.757(8) . ?
U1 C15 2.746(8) . ?
U1 C23 2.779(8) . ?
P1 C30 1.804(8) . ?
P1 C31 1.864(8) . ?
P1 C46 1.859(9) . ?
P2 O1 1.511(6) . ?
P2 C46 1.805(9) . ?
P2 C47 1.777(9) . ?
P2 C48 1.783(10) . ?
Si1 C1 1.858(9) . ?
Si1 C6 1.865(10) . ?
Si1 C7 1.859(9) . ?
Si1 C8 1.887(9) . ?
Si2 C3 1.868(8) . ?
Si2 C9 1.858(10) . ?
Si2 C10 1.885(10) . ?
Si2 C11 1.873(9) . ?
Si3 C12 1.861(9) . ?
Si3 C17 1.864(11) . ?
Si3 C18 1.876(9) . ?
Si3 C19 1.882(10) . ?
Si4 C14 1.867(8) . ?
Si4 C20 1.870(10) . ?
Si4 C21 1.860(10) . ?
Si4 C22 1.875(10) . ?
N1 H1 0.8600 . ?
N1 C23 1.385(10) . ?
N2 C23 1.384(10) . ?
N2 C30 1.412(10) . ?
C1 C2 1.435(11) . ?
C1 C5 1.426(12) . ?
C2 H2 0.9300 . ?
C2 C3 1.428(12) . ?
C3 C4 1.440(12) . ?
C4 H4 0.9300 . ?
C4 C5 1.409(12) . ?
C5 H5 0.9300 . ?
C6 H6A 0.9600 . ?
C6 H6B 0.9600 . ?
C6 H6C 0.9600 . ?
C7 H7A 0.9600 . ?
C7 H7B 0.9600 . ?
C7 H7C 0.9600 . ?
C8 H8A 0.9600 . ?
C8 H8B 0.9600 . ?
C8 H8C 0.9600 . ?
C9 H9A 0.9600 . ?
C9 H9B 0.9600 . ?
C9 H9C 0.9600 . ?
C10 H10A 0.9600 . ?
C10 H10B 0.9600 . ?
C10 H10C 0.9600 . ?
C11 H11A 0.9600 . ?
C11 H11B 0.9600 . ?
C11 H11C 0.9600 . ?
C12 C13 1.443(11) . ?
C12 C16 1.417(12) . ?
C13 H13 0.9300 . ?
C13 C14 1.430(11) . ?
C14 C15 1.417(12) . ?
C15 H15 0.9300 . ?
C15 C16 1.402(12) . ?
C16 H16 0.9300 . ?
C17 H17A 0.9600 . ?
C17 H17B 0.9600 . ?
C17 H17C 0.9600 . ?
C18 H18A 0.9600 . ?
C18 H18B 0.9600 . ?
C18 H18C 0.9600 . ?
C19 H19A 0.9600 . ?
C19 H19B 0.9600 . ?
C19 H19C 0.9600 . ?
C20 H20A 0.9600 . ?
C20 H20B 0.9600 . ?
C20 H20C 0.9600 . ?
C21 H21A 0.9600 . ?
C21 H21B 0.9600 . ?
C21 H21C 0.9600 . ?
C22 H22A 0.9600 . ?
C22 H22B 0.9600 . ?
C22 H22C 0.9600 . ?
C23 C24 1.393(12) . ?
C24 C25 1.421(11) . ?
C24 C29 1.460(11) . ?
C25 H25 0.9300 . ?
C25 C26 1.363(13) . ?
C26 H26 0.9300 . ?
C26 C27 1.431(13) . ?
C27 H27 0.9300 . ?
C27 C28 1.379(12) . ?
C28 H28 0.9300 . ?
C28 C29 1.431(12) . ?
C29 C30 1.400(11) . ?
C31 C32 1.415(12) . ?
C31 C36 1.416(11) . ?
C32 C33 1.399(13) . ?
C32 C37 1.526(12) . ?
C33 H33 0.9300 . ?
C33 C34 1.374(14) . ?
C34 C35 1.387(13) . ?
C34 C40 1.525(12) . ?
C35 H35 0.9300 . ?
C35 C36 1.397(12) . ?
C36 C43 1.515(11) . ?
C37 H37 0.9800 . ?
C37 C38 1.539(15) . ?
C37 C39 1.525(13) . ?
C38 H38A 0.9600 . ?
C38 H38B 0.9600 . ?
C38 H38C 0.9600 . ?
C39 H39A 0.9600 . ?
C39 H39B 0.9600 . ?
C39 H39C 0.9600 . ?
C40 H40 0.9800 . ?
C40 C41 1.507(14) . ?
C40 C42 1.539(14) . ?
C41 H41A 0.9600 . ?
C41 H41B 0.9600 . ?
C41 H41C 0.9600 . ?
C42 H42A 0.9600 . ?
C42 H42B 0.9600 . ?
C42 H42C 0.9600 . ?
C43 H43 0.9800 . ?
C43 C44 1.537(14) . ?
C43 C45 1.531(12) . ?
C44 H44A 0.9600 . ?
C44 H44B 0.9600 . ?
C44 H44C 0.9600 . ?
C45 H45A 0.9600 . ?
C45 H45B 0.9600 . ?
C45 H45C 0.9600 . ?
C46 H46A 0.9700 . ?
C46 H46B 0.9700 . ?
C47 H47A 0.9600 . ?
C47 H47B 0.9600 . ?
C47 H47C 0.9600 . ?
C48 H48A 0.9600 . ?
C48 H48B 0.9600 . ?
C48 H48C 0.9600 . ?
U2 O2 2.307(5) . ?
U2 N3 2.272(7) . ?
U2 N4 2.356(7) . ?
U2 C49 2.743(7) . ?
U2 C50 2.779(8) . ?
U2 C52 2.786(8) . ?
U2 C53 2.759(8) . ?
U2 C60 2.783(8) . ?
U2 C61 2.765(9) . ?
U2 C63 2.765(8) . ?
U2 C64 2.747(8) . ?
U2 C71 2.774(8) . ?
P3 C78 1.808(8) . ?
P3 C79 1.849(8) . ?
P3 C94 1.866(9) . ?
P4 O2 1.519(6) . ?
P4 C94 1.807(8) . ?
P4 C95 1.797(9) . ?
P4 C96 1.784(8) . ?
Si5 C49 1.852(8) . ?
Si5 C54 1.867(9) . ?
Si5 C55 1.872(9) . ?
Si5 C56 1.875(10) . ?
Si6 C51 1.868(8) . ?
Si6 C57 1.874(10) . ?
Si6 C58 1.881(11) . ?
Si6 C59 1.875(9) . ?
Si7 C60 1.845(9) . ?
Si7 C65 1.878(11) . ?
Si7 C66 1.869(9) . ?
Si7 C67 1.852(11) . ?
Si8 C62 1.867(9) . ?
Si8 C68 1.859(9) . ?
Si8 C69 1.859(9) . ?
Si8 C70 1.862(9) . ?
N3 H3 0.8600 . ?
N3 C71 1.373(11) . ?
N4 C71 1.392(10) . ?
N4 C78 1.415(10) . ?
C49 C50 1.432(11) . ?
C49 C53 1.432(11) . ?
C50 H50 0.9300 . ?
C50 C51 1.433(12) . ?
C51 C52 1.411(12) . ?
C52 H52 0.9300 . ?
C52 C53 1.408(11) . ?
C53 H53 0.9300 . ?
C54 H54A 0.9600 . ?
C54 H54B 0.9600 . ?
C54 H54C 0.9600 . ?
C55 H55A 0.9600 . ?
C55 H55B 0.9600 . ?
C55 H55C 0.9600 . ?
C56 H56A 0.9600 . ?
C56 H56B 0.9600 . ?
C56 H56C 0.9600 . ?
C57 H57A 0.9600 . ?
C57 H57B 0.9600 . ?
C57 H57C 0.9600 . ?
C58 H58A 0.9600 . ?
C58 H58B 0.9600 . ?
C58 H58C 0.9600 . ?
C59 H59A 0.9600 . ?
C59 H59B 0.9600 . ?
C59 H59C 0.9600 . ?
C60 C61 1.416(13) . ?
C60 C64 1.447(11) . ?
C61 H61 0.9300 . ?
C61 C62 1.424(11) . ?
C62 C63 1.409(12) . ?
C63 H63 0.9300 . ?
C63 C64 1.405(12) . ?
C64 H64 0.9300 . ?
C65 H65A 0.9600 . ?
C65 H65B 0.9600 . ?
C65 H65C 0.9600 . ?
C66 H66A 0.9600 . ?
C66 H66B 0.9600 . ?
C66 H66C 0.9600 . ?
C67 H67A 0.9600 . ?
C67 H67B 0.9600 . ?
C67 H67C 0.9600 . ?
C68 H68A 0.9600 . ?
C68 H68B 0.9600 . ?
C68 H68C 0.9600 . ?
C69 H69A 0.9600 . ?
C69 H69B 0.9600 . ?
C69 H69C 0.9600 . ?
C70 H70A 0.9600 . ?
C70 H70B 0.9600 . ?
C70 H70C 0.9600 . ?
C71 C72 1.398(11) . ?
C72 C73 1.435(11) . ?
C72 C77 1.449(12) . ?
C73 H73 0.9300 . ?
C73 C74 1.362(12) . ?
C74 H74 0.9300 . ?
C74 C75 1.414(13) . ?
C75 H75 0.9300 . ?
C75 C76 1.376(13) . ?
C76 H76 0.9300 . ?
C76 C77 1.417(12) . ?
C77 C78 1.404(11) . ?
C79 C80 1.415(11) . ?
C79 C84 1.433(11) . ?
C80 C81 1.395(12) . ?
C80 C85 1.526(11) . ?
C81 H81 0.9300 . ?
C81 C82 1.385(12) . ?
C82 C83 1.391(12) . ?
C82 C88 1.512(11) . ?
C83 H83 0.9300 . ?
C83 C84 1.395(12) . ?
C84 C91 1.522(11) . ?
C85 H85 0.9800 . ?
C85 C86 1.491(15) . ?
C85 C87 1.521(13) . ?
C86 H86A 0.9600 . ?
C86 H86B 0.9600 . ?
C86 H86C 0.9600 . ?
C87 H87A 0.9600 . ?
C87 H87B 0.9600 . ?
C87 H87C 0.9600 . ?
C88 H88 0.9800 . ?
C88 C89 1.536(13) . ?
C88 C90 1.511(14) . ?
C89 H89A 0.9600 . ?
C89 H89B 0.9600 . ?
C89 H89C 0.9600 . ?
C90 H90A 0.9600 . ?
C90 H90B 0.9600 . ?
C90 H90C 0.9600 . ?
C91 H91 0.9800 . ?
C91 C92 1.523(12) . ?
C91 C93 1.550(14) . ?
C92 H92A 0.9600 . ?
C92 H92B 0.9600 . ?
C92 H92C 0.9600 . ?
C93 H93A 0.9600 . ?
C93 H93B 0.9600 . ?
C93 H93C 0.9600 . ?
C94 H94A 0.9700 . ?
C94 H94B 0.9700 . ?
C95 H95A 0.9600 . ?
C95 H95B 0.9600 . ?
C95 H95C 0.9600 . ?
C96 H96A 0.9600 . ?
C96 H96B 0.9600 . ?
C96 H96C 0.9600 . ?
C97 H97 0.9300 . ?
C97 C98 1.378(16) . ?
C97 C102 1.359(18) . ?
C98 H98 0.9300 . ?
C98 C99 1.382(17) . ?
C99 H99 0.9300 . ?
C99 C100 1.401(18) . ?
C100 H100 0.9300 . ?
C100 C101 1.369(17) . ?
C101 H101 0.9300 . ?
C101 C102 1.388(19) . ?
C102 H102 0.9300 . ?
C103 H103 0.9300 . ?
C103 C104 1.44(2) . ?
C103 C108 1.35(2) . ?
C104 H104 0.9300 . ?
C104 C105 1.35(2) . ?
C105 H105 0.9300 . ?
C105 C106 1.35(2) . ?
C106 H106 0.9300 . ?
C106 C107 1.38(2) . ?
C107 H107 0.9300 . ?
C107 C108 1.34(2) . ?
C108 H108 0.9300 . ?

loop_
_twin_individual_id
_twin_individual_mass_fraction_refined
1 0.767(2)
2 0.233(2)
